data_4088766
loop_
_publ_author_name
'Yamamoto, Keishi'
'Nagae, Haruki'
'Tsurugi, Hayato'
'Mashima, Kazushi'

_publ_section_title
;
 Synthesis and Reactions of Ditantalum---Allyl Complexes Derived from
 Intramolecular C--H Bond Activation of the Methylene of the Ethyl Group
 Bound to Ditantallacyclopentadiene
;
_journal_issue 14
_journal_name_full Organometallics
_journal_page_first 2384
_journal_paper_doi 10.1021/acs.organomet.6b00402
_journal_volume 35
_journal_year 2016
_chemical_formula_moiety 'C40 H53 Cl5 P2 Ta2'
_chemical_formula_sum 'C40 H53 Cl5 P2 Ta2'
_chemical_formula_weight 1134.97
_space_group_crystal_system triclinic
_space_group_IT_number 2
_space_group_name_Hall '-P 1'
_space_group_name_H-M_alt 'P -1'
_atom_sites_solution_hydrogens geom
_atom_sites_solution_primary direct
_atom_sites_solution_secondary difmap
_cell_angle_alpha 82.894(15)
_cell_angle_beta 83.623(18)
_cell_angle_gamma 75.097(13)
_cell_formula_units_Z 2
_cell_length_a 10.920(6)
_cell_length_b 10.937(6)
_cell_length_c 18.860(12)
_cell_measurement_reflns_used 4605
_cell_measurement_temperature 113
_cell_measurement_theta_max 27.37
_cell_measurement_theta_min 3.04
_cell_volume 2153(2)
_computing_cell_refinement CrystalClear
_computing_data_collection 'CrystalClear (Rigaku Inc., 2007)'
_computing_data_reduction CrystalClear
_computing_molecular_graphics 'CrystalStructure 4.1'
_computing_publication_material 'CrystalStructure 4.1 (Rigaku, 2014)'
_computing_structure_refinement 'SHELXL2013 (Sheldrick, 2008)'
_computing_structure_solution 'SHELXS2013 (Sheldrick, 2008)'
_diffrn_ambient_temperature 113
_diffrn_detector_area_resol_mean 7.314
_diffrn_measured_fraction_theta_full 0.984
_diffrn_measured_fraction_theta_max 0.977
_diffrn_measurement_device_type 'Rigaku Mercury70'
_diffrn_measurement_method \w
_diffrn_radiation_type 'Mo K\a'
_diffrn_radiation_wavelength 0.71075
_diffrn_reflns_av_R_equivalents 0.0510
_diffrn_reflns_Laue_measured_fraction_full 0.984
_diffrn_reflns_Laue_measured_fraction_max 0.977
_diffrn_reflns_limit_h_max 13
_diffrn_reflns_limit_h_min -12
_diffrn_reflns_limit_k_max 13
_diffrn_reflns_limit_k_min -13
_diffrn_reflns_limit_l_max 23
_diffrn_reflns_limit_l_min -23
_diffrn_reflns_number 18692
_diffrn_reflns_point_group_measured_fraction_full 0.984
_diffrn_reflns_point_group_measured_fraction_max 0.977
_diffrn_reflns_theta_full 25.242
_diffrn_reflns_theta_max 26.293
_diffrn_reflns_theta_min 3.037
_diffrn_standards_number 0
_exptl_absorpt_coefficient_mu 5.483
_exptl_absorpt_correction_T_max 0.547
_exptl_absorpt_correction_T_min 0.380
_exptl_absorpt_correction_type multi-scan
_exptl_absorpt_process_details 'REQAB (Rigaku, 1998)'
_exptl_crystal_colour green
_exptl_crystal_density_diffrn 1.751
_exptl_crystal_density_method 'not measured'
_exptl_crystal_description platelet
_exptl_crystal_F_000 1108.00
_exptl_crystal_size_max 0.260
_exptl_crystal_size_mid 0.200
_exptl_crystal_size_min 0.110
_refine_diff_density_max 3.02
_refine_diff_density_min -2.66
_refine_ls_extinction_method none
_refine_ls_goodness_of_fit_ref 1.007
_refine_ls_hydrogen_treatment constr
_refine_ls_number_parameters 442
_refine_ls_number_reflns 8554
_refine_ls_number_restraints 0
_refine_ls_R_factor_all 0.0619
_refine_ls_R_factor_gt 0.0484
_refine_ls_shift/su_max 0.001
_refine_ls_structure_factor_coef Fsqd
_refine_ls_weighting_details 'w = 1/[\s^2^(Fo^2^)+(0.0549P)^2^+18.9692P] where P=(Fo^2^+2Fc^2^)/3'
_refine_ls_weighting_scheme calc
_refine_ls_wR_factor_gt 0.1149
_refine_ls_wR_factor_ref 0.1284
_reflns_number_gt 6967
_reflns_number_total 8554
_reflns_threshold_expression F^2^>2.0\s(F^2^)
_cod_data_source_file om6b00402_si_001.cif
_cod_data_source_block complex4_1
_cod_database_code 4088766
_shelxl_res_file
;
TITL complex4
CELL  0.71075 10.92030 10.93740 18.85980 82.89440 83.62260 75.09660
ZERR  2 0.00620 0.00630 0.01150 0.01480 0.01760 0.01340
LATT 1
SFAC C H CL P TA
UNIT 80 106 10 4 4
L.S. 10
FMAP 2
PLAN -25
WPDB -2
HTAB
BOND $H
CONF
LIST 4
TEMP -159.8
ACTA
SIZE 0.260 0.200 0.110
WGHT    0.054900   18.969200
FVAR       0.87506
TA1   5    0.656456    0.568560    0.270925    11.00000    0.01756    0.01570 =
         0.02177   -0.00104   -0.00099   -0.00438
TA2   5    0.398468    0.678079    0.334611    11.00000    0.01636    0.01381 =
         0.01903   -0.00004   -0.00176   -0.00589
CL1   3    0.761003    0.551351    0.154156    11.00000    0.02669    0.03420 =
         0.02683   -0.00543    0.00392   -0.00570
CL2   3    0.787621    0.360008    0.320955    11.00000    0.02436    0.01569 =
         0.03501   -0.00029   -0.00548   -0.00293
CL3   3    0.592578    0.600195    0.404633    11.00000    0.01939    0.02028 =
         0.02348   -0.00158   -0.00425   -0.00424
CL4   3    0.199699    0.779253    0.288383    11.00000    0.01697    0.02626 =
         0.02581   -0.00268   -0.00385   -0.00487
CL5   3    0.312362    0.523393    0.415916    11.00000    0.03167    0.01889 =
         0.02542    0.00054    0.00074   -0.01343
P1    4    0.872017    0.618056    0.307905    11.00000    0.01894    0.01749 =
         0.03229   -0.00257   -0.00224   -0.00586
P2    4    0.291323    0.807332    0.447070    11.00000    0.01991    0.01502 =
         0.01988    0.00044   -0.00312   -0.00488
C1    1    0.497691    0.495663    0.276949    11.00000    0.02053    0.01513 =
         0.01793   -0.00664    0.00010    0.00055
C2    1    0.450757    0.588468    0.217539    11.00000    0.01651    0.02228 =
         0.02052   -0.00382    0.00148   -0.00526
C3    1    0.472560    0.713302    0.212338    11.00000    0.01504    0.02594 =
         0.01843   -0.00030   -0.00697    0.00261
C4    1    0.545534    0.752566    0.265056    11.00000    0.01329    0.01939 =
         0.02263    0.00177    0.00272   -0.00538
C5    1    0.466753    0.367447    0.292504    11.00000    0.03173    0.02080 =
         0.02833    0.00058   -0.00579   -0.01173
AFIX  23
H5A   2    0.374413    0.378873    0.289797    11.00000   -1.20000
H5B   2    0.486765    0.332565    0.342031    11.00000   -1.20000
AFIX   0
C6    1    0.378005    0.556767    0.161369    11.00000    0.02930    0.02966 =
         0.02305    0.00277   -0.00647   -0.01175
AFIX  23
H6A   2    0.302358    0.627809    0.152903    11.00000   -1.20000
H6B   2    0.347781    0.480011    0.179891    11.00000   -1.20000
AFIX   0
C7    1    0.427773    0.816029    0.150155    11.00000    0.03564    0.02654 =
         0.02097    0.00988   -0.00855   -0.01181
AFIX  23
H7A   2    0.387740    0.778952    0.116315    11.00000   -1.20000
H7B   2    0.362048    0.886886    0.169885    11.00000   -1.20000
AFIX   0
C8    1    0.482742    0.856524    0.305282    11.00000    0.01921    0.01307 =
         0.02618    0.00463    0.00349   -0.00714
AFIX  13
H8    2    0.425387    0.924512    0.275304    11.00000   -1.20000
AFIX   0
C9    1    0.540306    0.270892    0.240335    11.00000    0.04302    0.01526 =
         0.03483   -0.00404    0.00071   -0.00790
AFIX  33
H9A   2    0.516410    0.190015    0.253036    11.00000   -1.20000
H9B   2    0.519434    0.303791    0.191258    11.00000   -1.20000
H9C   2    0.631860    0.257453    0.243526    11.00000   -1.20000
AFIX   0
C10   1    0.458644    0.532674    0.089108    11.00000    0.04315    0.04161 =
         0.02317   -0.01042    0.00029   -0.01305
AFIX  33
H10A  2    0.406915    0.512690    0.054975    11.00000   -1.20000
H10B  2    0.487264    0.608992    0.069842    11.00000   -1.20000
H10C  2    0.532711    0.461116    0.096845    11.00000   -1.20000
AFIX   0
C11   1    0.534552    0.869375    0.108812    11.00000    0.04211    0.04438 =
         0.03156    0.01444    0.00141   -0.01288
AFIX  33
H11A  2    0.499506    0.933561    0.070450    11.00000   -1.20000
H11B  2    0.573392    0.908390    0.141577    11.00000   -1.20000
H11C  2    0.599115    0.800324    0.087941    11.00000   -1.20000
AFIX   0
C12   1    0.554665    0.912749    0.350441    11.00000    0.02253    0.02173 =
         0.03308   -0.00188    0.00495   -0.01128
AFIX  33
H12A  2    0.495997    0.982724    0.373892    11.00000   -1.20000
H12B  2    0.594472    0.847269    0.386952    11.00000   -1.20000
H12C  2    0.620545    0.945013    0.320001    11.00000   -1.20000
AFIX   0
C13   1    1.016900    0.541228    0.254810    11.00000    0.02506    0.02059 =
         0.05272   -0.00894    0.00064   -0.00316
AFIX  33
H13A  2    1.025506    0.449239    0.259237    11.00000   -1.20000
H13B  2    1.011213    0.574994    0.204347    11.00000   -1.20000
H13C  2    1.091161    0.558524    0.272561    11.00000   -1.20000
AFIX   0
C14   1    0.913859    0.566793    0.399613    11.00000    0.03494    0.03232 =
         0.03436    0.00137   -0.00956   -0.01442
AFIX  33
H14A  2    0.915527    0.476482    0.410753    11.00000   -1.20000
H14B  2    0.997938    0.579559    0.404682    11.00000   -1.20000
H14C  2    0.850622    0.616760    0.432741    11.00000   -1.20000
AFIX   0
C15   1    0.871886    0.786826    0.293324    11.00000    0.01575    0.02217 =
         0.03641   -0.00528   -0.00067   -0.00502
C16   1    0.863138    0.846802    0.223955    11.00000    0.04112    0.01438 =
         0.04108   -0.00218   -0.00039   -0.00574
AFIX  43
H16   2    0.858939    0.799535    0.185674    11.00000   -1.20000
AFIX   0
C17   1    0.860486    0.974849    0.210129    11.00000    0.03747    0.01732 =
         0.05852    0.00527   -0.00109   -0.00209
AFIX  43
H17   2    0.853571    1.014416    0.162483    11.00000   -1.20000
AFIX   0
C18   1    0.867709    1.045629    0.264313    11.00000    0.02947    0.01527 =
         0.08460   -0.01022   -0.00077   -0.01083
AFIX  43
H18   2    0.867445    1.132974    0.254255    11.00000   -1.20000
AFIX   0
C19   1    0.875461    0.986644    0.334590    11.00000    0.01989    0.02703 =
         0.06837   -0.02455    0.00230   -0.00827
AFIX  43
H19   2    0.879597    1.034284    0.372713    11.00000   -1.20000
AFIX   0
C20   1    0.877084    0.859414    0.348383    11.00000    0.01907    0.02837 =
         0.03988   -0.00771   -0.00508   -0.00549
AFIX  43
H20   2    0.881826    0.820420    0.396225    11.00000   -1.20000
AFIX   0
C21   1    0.386302    0.764311    0.524460    11.00000    0.02645    0.02164 =
         0.02795   -0.00404   -0.00417   -0.00073
AFIX  33
H21A  2    0.472079    0.775556    0.510127    11.00000   -1.20000
H21B  2    0.346281    0.819026    0.562304    11.00000   -1.20000
H21C  2    0.391456    0.675292    0.542429    11.00000   -1.20000
AFIX   0
C22   1    0.139255    0.781027    0.483188    11.00000    0.03314    0.02538 =
         0.02679   -0.00216   -0.00051   -0.00621
AFIX  33
H22A  2    0.080641    0.801742    0.445236    11.00000   -1.20000
H22B  2    0.149819    0.691653    0.502042    11.00000   -1.20000
H22C  2    0.104644    0.835387    0.521917    11.00000   -1.20000
AFIX   0
C23   1    0.251641    0.982936    0.433378    11.00000    0.01540    0.01942 =
         0.02790   -0.01030    0.00214   -0.00746
C24   1    0.305098    1.055006    0.473063    11.00000    0.02353    0.02089 =
         0.03318   -0.00345   -0.00137   -0.00491
AFIX  43
H24   2    0.363093    1.013894    0.507688    11.00000   -1.20000
AFIX   0
C25   1    0.271300    1.187671    0.460564    11.00000    0.02817    0.02425 =
         0.04622   -0.01513   -0.00305   -0.01013
AFIX  43
H25   2    0.306856    1.236410    0.487164    11.00000   -1.20000
AFIX   0
C26   1    0.186288    1.250126    0.409751    11.00000    0.02737    0.01916 =
         0.03961   -0.00859    0.00514   -0.00927
AFIX  43
H26   2    0.165185    1.340229    0.401171    11.00000   -1.20000
AFIX   0
C27   1    0.133086    1.177575    0.371917    11.00000    0.02431    0.02557 =
         0.02898    0.00183   -0.00067    0.00245
AFIX  43
H27   2    0.073307    1.218453    0.338186    11.00000   -1.20000
AFIX   0
C28   1    0.166986    1.046760    0.383324    11.00000    0.03011    0.02625 =
         0.02475   -0.00517   -0.00172   -0.00638
AFIX  43
H28   2    0.131461    0.998820    0.356187    11.00000   -1.20000
AFIX   0
C29   1    0.225072    0.335461    0.050968    11.00000    0.09864    0.07227 =
         0.04749    0.01584   -0.01844   -0.05255
AFIX  43
H29   2    0.244869    0.384216    0.007954    11.00000   -1.20000
AFIX   0
C30   1    0.322382    0.250151    0.087296    11.00000    0.05627    0.02603 =
         0.09507   -0.01554   -0.01531   -0.01333
AFIX  43
H30   2    0.409287    0.245752    0.072402    11.00000   -1.20000
AFIX   0
C31   1    0.290704    0.179171    0.140587    11.00000    0.10325    0.04466 =
         0.07451   -0.00452   -0.04306   -0.00787
AFIX  43
H31   2    0.356887    0.114970    0.161345    11.00000   -1.20000
AFIX   0
C32   1    0.161461    0.187157    0.173023    11.00000    0.11093    0.04868 =
         0.03796   -0.00687   -0.00397   -0.02609
AFIX  43
H32   2    0.144239    0.136178    0.215667    11.00000   -1.20000
AFIX   0
C33   1    0.068611    0.270614    0.139097    11.00000    0.08107    0.03186 =
         0.12908   -0.01484    0.01530   -0.02033
AFIX  43
H33   2   -0.017616    0.276687    0.156401    11.00000   -1.20000
AFIX   0
C34   1    0.097191    0.348473    0.078783    11.00000    0.06909    0.05930 =
         0.10668    0.02304   -0.03097   -0.01276
AFIX  43
H34   2    0.031036    0.410161    0.056362    11.00000   -1.20000
AFIX   0
C35   1    0.282271    0.868924   -0.047433    11.00000    0.05898    0.10941 =
         0.07065    0.00841   -0.00843   -0.00461
AFIX  43
H35   2    0.344636    0.885365   -0.084123    11.00000   -1.20000
AFIX   0
C36   1    0.245686    0.761831   -0.043502    11.00000    0.07069    0.09881 =
         0.07200   -0.03184   -0.01378    0.03198
AFIX  43
H36   2    0.278672    0.703866   -0.078572    11.00000   -1.20000
AFIX   0
C37   1    0.160225    0.734556    0.011155    11.00000    0.07801    0.03903 =
         0.15400    0.01851   -0.05640   -0.02783
AFIX  43
H37   2    0.137512    0.655640    0.014963    11.00000   -1.20000
AFIX   0
C38   1    0.106084    0.820800    0.061264    11.00000    0.06631    0.11786 =
         0.07090    0.03424   -0.00786   -0.03135
AFIX  43
H38   2    0.046674    0.802848    0.099349    11.00000   -1.20000
AFIX   0
C39   1    0.143147    0.933709    0.052772    11.00000    0.05871    0.09325 =
         0.08414   -0.05513   -0.03137    0.02068
AFIX  43
H39   2    0.106500    0.997652    0.084033    11.00000   -1.20000
AFIX   0
C40   1    0.233720    0.952632   -0.001448    11.00000    0.06715    0.07761 =
         0.11505    0.03201   -0.04274   -0.03767
AFIX  43
H40   2    0.261864    1.028687   -0.005644    11.00000   -1.20000
AFIX   0
HKLF 4
 
REM  complex4
REM R1 =  0.0484 for    6967 Fo > 4sig(Fo)  and  0.0619 for all    8554 data
REM    442 parameters refined using      0 restraints
 
END  
     
WGHT      0.0482     12.7665 

REM Instructions for potential hydrogen bonds
HTAB C14 Cl2
HTAB C22 Cl5
HTAB C28 Cl4

REM Highest difference peak  3.023,  deepest hole -2.663,  1-sigma level  0.225
Q1    1   0.6373  0.5614  0.3228  11.00000  0.05    3.02
Q2    1   0.4024  0.6982  0.2832  11.00000  0.05    2.86
Q3    1   0.3764  0.6708  0.3864  11.00000  0.05    2.79
Q4    1   0.6566  0.5926  0.2171  11.00000  0.05    1.88
Q5    1   0.1416  0.7857  0.3962  11.00000  0.05    1.85
Q6    1   0.0655  0.8232  0.2212  11.00000  0.05    1.57
Q7    1   0.9155  0.4530  0.2066  11.00000  0.05    1.53
Q8    1   0.4523  0.9331 -0.0613  11.00000  0.05    1.31
Q9    1   0.3137  0.7117  0.1610  11.00000  0.05    1.22
Q10   1   0.4055  0.7908  0.2790  11.00000  0.05    1.18
Q11   1   0.4010  0.5672  0.3834  11.00000  0.05    1.04
Q12   1   0.6550  0.6797  0.2188  11.00000  0.05    1.03
Q13   1   0.6635  0.5875  0.1749  11.00000  0.05    1.03
Q14   1   0.1957  0.7884  0.2338  11.00000  0.05    1.02
Q15   1   0.4130  0.6953  0.2392  11.00000  0.05    1.01
Q16   1   0.6616  0.4609  0.3248  11.00000  0.05    0.96
Q17   1   0.5255  0.5971  0.3536  11.00000  0.05    0.92
Q18   1   0.1765  0.7855  0.3435  11.00000  0.05    0.91
Q19   1   0.3586  0.8242  0.3393  11.00000  0.05    0.91
Q20   1   0.2937  0.6208  0.3671  11.00000  0.05    0.91
Q21   1   0.7757  0.3730  0.2622  11.00000  0.05    0.89
Q22   1   0.3957  0.6434  0.4368  11.00000  0.05    0.85
Q23   1   0.7135  0.7302  0.1879  11.00000  0.05    0.85
Q24   1   0.8538  0.4712  0.3124  11.00000  0.05    0.81
Q25   1   0.8158  0.6275  0.2114  11.00000  0.05    0.80
;

loop_
_symmetry_equiv_pos_site_id
_space_group_symop_operation_xyz
1 +X,+Y,+Z
2 -X,-Y,-Z

loop_
_atom_site_label
_atom_site_type_symbol
_atom_site_fract_x
_atom_site_fract_y
_atom_site_fract_z
_atom_site_U_iso_or_equiv
_atom_site_adp_type
_atom_site_occupancy
_atom_site_site_symmetry_multiplicity
_atom_site_calc_flag
_atom_site_refinement_flags
Ta1 Ta 0.65646(3) 0.56856(3) 0.27092(2) 0.01841(11) Uani 1 2 d .
Ta2 Ta 0.39847(3) 0.67808(3) 0.33461(2) 0.01611(10) Uani 1 2 d .
Cl1 Cl 0.7610(2) 0.5514(2) 0.15416(12) 0.0298(5) Uani 1 2 d .
Cl2 Cl 0.7876(2) 0.36001(18) 0.32096(12) 0.0254(4) Uani 1 2 d .
Cl3 Cl 0.59258(19) 0.60020(18) 0.40463(10) 0.0210(4) Uani 1 2 d .
Cl4 Cl 0.19970(19) 0.77925(19) 0.28838(11) 0.0229(4) Uani 1 2 d .
Cl5 Cl 0.3124(2) 0.52339(18) 0.41592(11) 0.0245(4) Uani 1 2 d .
P1 P 0.8720(2) 0.6181(2) 0.30791(12) 0.0226(5) Uani 1 2 d .
P2 P 0.2913(2) 0.80733(19) 0.44707(11) 0.0182(4) Uani 1 2 d .
C1 C 0.4977(8) 0.4957(7) 0.2769(4) 0.0185(17) Uani 1 2 d .
C2 C 0.4508(8) 0.5885(8) 0.2175(4) 0.0198(17) Uani 1 2 d .
C3 C 0.4726(8) 0.7133(8) 0.2123(4) 0.0210(17) Uani 1 2 d .
C4 C 0.5455(8) 0.7526(7) 0.2651(4) 0.0188(17) Uani 1 2 d .
C5 C 0.4668(9) 0.3675(8) 0.2925(5) 0.0260(19) Uani 1 2 d .
C6 C 0.3780(9) 0.5568(9) 0.1614(4) 0.0266(19) Uani 1 2 d .
C7 C 0.4278(9) 0.8160(9) 0.1502(5) 0.028(2) Uani 1 2 d .
C8 C 0.4827(8) 0.8565(7) 0.3053(4) 0.0199(17) Uani 1 2 d .
C9 C 0.5403(10) 0.2709(8) 0.2403(5) 0.031(2) Uani 1 2 d .
C10 C 0.4586(10) 0.5327(10) 0.0891(5) 0.035(2) Uani 1 2 d .
C11 C 0.5345(10) 0.8694(10) 0.1088(5) 0.041(3) Uani 1 2 d .
C12 C 0.5547(8) 0.9127(8) 0.3504(5) 0.0253(19) Uani 1 2 d .
C13 C 1.0169(9) 0.5412(8) 0.2548(6) 0.033(2) Uani 1 2 d .
C14 C 0.9139(10) 0.5668(9) 0.3996(5) 0.033(2) Uani 1 2 d .
C15 C 0.8719(8) 0.7868(8) 0.2933(5) 0.0246(19) Uani 1 2 d .
C16 C 0.8631(10) 0.8468(8) 0.2240(5) 0.033(2) Uani 1 2 d .
C17 C 0.8605(10) 0.9748(9) 0.2101(6) 0.040(2) Uani 1 2 d .
C18 C 0.8677(10) 1.0456(9) 0.2643(7) 0.042(3) Uani 1 2 d .
C19 C 0.8755(9) 0.9866(9) 0.3346(6) 0.037(2) Uani 1 2 d .
C20 C 0.8771(8) 0.8594(9) 0.3484(5) 0.029(2) Uani 1 2 d .
C21 C 0.3863(9) 0.7643(8) 0.5245(5) 0.0260(19) Uani 1 2 d .
C22 C 0.1393(9) 0.7810(9) 0.4832(5) 0.029(2) Uani 1 2 d .
C23 C 0.2516(8) 0.9829(8) 0.4334(4) 0.0199(17) Uani 1 2 d .
C24 C 0.3051(9) 1.0550(8) 0.4731(5) 0.0260(19) Uani 1 2 d .
C25 C 0.2713(9) 1.1877(8) 0.4606(5) 0.031(2) Uani 1 2 d .
C26 C 0.1863(9) 1.2501(8) 0.4098(5) 0.028(2) Uani 1 2 d .
C27 C 0.1331(9) 1.1776(8) 0.3719(5) 0.028(2) Uani 1 2 d .
C28 C 0.1670(9) 1.0468(8) 0.3833(5) 0.0270(19) Uani 1 2 d .
C29 C 0.2251(16) 0.3355(14) 0.0510(7) 0.068(4) Uani 1 2 d .
C30 C 0.3224(13) 0.2501(11) 0.0873(8) 0.057(3) Uani 1 2 d .
C31 C 0.2907(17) 0.1792(13) 0.1406(8) 0.073(5) Uani 1 2 d .
C32 C 0.1615(17) 0.1872(13) 0.1730(7) 0.065(4) Uani 1 2 d .
C33 C 0.0686(16) 0.2706(12) 0.1391(10) 0.081(5) Uani 1 2 d .
C34 C 0.0972(16) 0.3485(14) 0.0788(9) 0.080(5) Uani 1 2 d .
C35 C 0.2823(16) 0.869(2) -0.0474(9) 0.084(5) Uani 1 2 d .
C36 C 0.2457(17) 0.762(2) -0.0435(9) 0.088(6) Uani 1 2 d .
C37 C 0.1602(17) 0.7346(14) 0.0112(12) 0.087(6) Uani 1 2 d .
C38 C 0.1061(16) 0.821(2) 0.0613(9) 0.087(5) Uani 1 2 d .
C39 C 0.1432(15) 0.9337(17) 0.0528(9) 0.080(5) Uani 1 2 d .
C40 C 0.2337(17) 0.9526(17) -0.0014(11) 0.084(5) Uani 1 2 d .
H5A H 0.37441 0.37887 0.2898 0.0312 Uiso 1 2 calc R
H5B H 0.48677 0.33256 0.34203 0.0312 Uiso 1 2 calc R
H6A H 0.30236 0.62781 0.1529 0.0320 Uiso 1 2 calc R
H6B H 0.34778 0.48001 0.17989 0.0320 Uiso 1 2 calc R
H7A H 0.38774 0.77895 0.11631 0.0330 Uiso 1 2 calc R
H7B H 0.36205 0.88689 0.16989 0.0330 Uiso 1 2 calc R
H8 H 0.42539 0.92451 0.2753 0.0239 Uiso 1 2 calc R
H9A H 0.51641 0.19001 0.25304 0.0373 Uiso 1 2 calc R
H9B H 0.51943 0.30379 0.19126 0.0373 Uiso 1 2 calc R
H9C H 0.63186 0.25745 0.24353 0.0373 Uiso 1 2 calc R
H10A H 0.40691 0.51269 0.05498 0.0421 Uiso 1 2 calc R
H10B H 0.48726 0.60899 0.06984 0.0421 Uiso 1 2 calc R
H10C H 0.53271 0.46112 0.09684 0.0421 Uiso 1 2 calc R
H11A H 0.49951 0.93356 0.07045 0.0490 Uiso 1 2 calc R
H11B H 0.57339 0.90839 0.14158 0.0490 Uiso 1 2 calc R
H11C H 0.59912 0.80032 0.08794 0.0490 Uiso 1 2 calc R
H12A H 0.496 0.98272 0.37389 0.0304 Uiso 1 2 calc R
H12B H 0.59447 0.84727 0.38695 0.0304 Uiso 1 2 calc R
H12C H 0.62054 0.94501 0.32 0.0304 Uiso 1 2 calc R
H13A H 1.02551 0.44924 0.25924 0.0397 Uiso 1 2 calc R
H13B H 1.01121 0.57499 0.20435 0.0397 Uiso 1 2 calc R
H13C H 1.09116 0.55852 0.27256 0.0397 Uiso 1 2 calc R
H14A H 0.91553 0.47648 0.41075 0.0391 Uiso 1 2 calc R
H14B H 0.99794 0.57956 0.40468 0.0391 Uiso 1 2 calc R
H14C H 0.85062 0.61676 0.43274 0.0391 Uiso 1 2 calc R
H16 H 0.85894 0.79953 0.18567 0.0392 Uiso 1 2 calc R
H17 H 0.85357 1.01442 0.16248 0.0476 Uiso 1 2 calc R
H18 H 0.86744 1.13297 0.25425 0.0504 Uiso 1 2 calc R
H19 H 0.8796 1.03428 0.37271 0.0440 Uiso 1 2 calc R
H20 H 0.88183 0.82042 0.39622 0.0343 Uiso 1 2 calc R
H21A H 0.47208 0.77556 0.51013 0.0312 Uiso 1 2 calc R
H21B H 0.34628 0.81903 0.5623 0.0312 Uiso 1 2 calc R
H21C H 0.39146 0.67529 0.54243 0.0312 Uiso 1 2 calc R
H22A H 0.08064 0.80174 0.44524 0.0346 Uiso 1 2 calc R
H22B H 0.14982 0.69165 0.50204 0.0346 Uiso 1 2 calc R
H22C H 0.10464 0.83539 0.52192 0.0346 Uiso 1 2 calc R
H24 H 0.36309 1.01389 0.50769 0.0312 Uiso 1 2 calc R
H25 H 0.30686 1.23641 0.48716 0.0374 Uiso 1 2 calc R
H26 H 0.16519 1.34023 0.40117 0.0338 Uiso 1 2 calc R
H27 H 0.07331 1.21845 0.33819 0.0341 Uiso 1 2 calc R
H28 H 0.13146 0.99882 0.35619 0.0323 Uiso 1 2 calc R
H29 H 0.24487 0.38422 0.00795 0.0815 Uiso 1 2 calc R
H30 H 0.40929 0.24575 0.0724 0.0684 Uiso 1 2 calc R
H31 H 0.35689 0.11497 0.16135 0.0881 Uiso 1 2 calc R
H32 H 0.14424 0.13618 0.21567 0.0775 Uiso 1 2 calc R
H33 H -0.01762 0.27669 0.1564 0.0969 Uiso 1 2 calc R
H34 H 0.03104 0.41016 0.05636 0.0957 Uiso 1 2 calc R
H35 H 0.34464 0.88536 -0.08412 0.1007 Uiso 1 2 calc R
H36 H 0.27867 0.70387 -0.07857 0.1052 Uiso 1 2 calc R
H37 H 0.13751 0.65564 0.01496 0.1040 Uiso 1 2 calc R
H38 H 0.04667 0.80285 0.09935 0.1044 Uiso 1 2 calc R
H39 H 0.1065 0.99765 0.08403 0.0960 Uiso 1 2 calc R
H40 H 0.26186 1.02869 -0.00564 0.1006 Uiso 1 2 calc R

loop_
_atom_site_aniso_label
_atom_site_aniso_U_11
_atom_site_aniso_U_22
_atom_site_aniso_U_33
_atom_site_aniso_U_12
_atom_site_aniso_U_13
_atom_site_aniso_U_23
Ta1 0.0176(2) 0.01570(17) 0.02177(19) -0.00438(13) -0.00099(14) -0.00104(13)
Ta2 0.01636(19) 0.01381(17) 0.01903(18) -0.00589(13) -0.00176(13) -0.00004(12)
Cl1 0.0267(12) 0.0342(12) 0.0268(11) -0.0057(9) 0.0039(9) -0.0054(9)
Cl2 0.0244(11) 0.0157(9) 0.0350(12) -0.0029(8) -0.0055(9) -0.0003(8)
Cl3 0.0194(10) 0.0203(9) 0.0235(10) -0.0042(8) -0.0043(8) -0.0016(8)
Cl4 0.0170(10) 0.0263(10) 0.0258(10) -0.0049(8) -0.0039(8) -0.0027(8)
Cl5 0.0317(12) 0.0189(9) 0.0254(10) -0.0134(9) 0.0007(9) 0.0005(8)
P1 0.0189(12) 0.0175(10) 0.0323(12) -0.0059(9) -0.0022(9) -0.0026(9)
P2 0.0199(11) 0.0150(10) 0.0199(10) -0.0049(8) -0.0031(8) 0.0004(8)
C1 0.021(4) 0.015(4) 0.018(4) 0.001(3) 0.000(3) -0.007(3)
C2 0.017(4) 0.022(4) 0.021(4) -0.005(3) 0.001(3) -0.004(3)
C3 0.015(4) 0.026(4) 0.018(4) 0.003(3) -0.007(3) -0.000(3)
C4 0.013(4) 0.019(4) 0.023(4) -0.005(3) 0.003(3) 0.002(3)
C5 0.032(5) 0.021(4) 0.028(5) -0.012(4) -0.006(4) 0.001(4)
C6 0.029(5) 0.030(5) 0.023(4) -0.012(4) -0.006(4) 0.003(4)
C7 0.036(6) 0.027(5) 0.021(4) -0.012(4) -0.009(4) 0.010(3)
C8 0.019(4) 0.013(4) 0.026(4) -0.007(3) 0.003(3) 0.005(3)
C9 0.043(6) 0.015(4) 0.035(5) -0.008(4) 0.001(4) -0.004(4)
C10 0.043(6) 0.042(6) 0.023(5) -0.013(5) 0.000(4) -0.010(4)
C11 0.042(6) 0.044(6) 0.032(5) -0.013(5) 0.001(5) 0.014(5)
C12 0.023(5) 0.022(4) 0.033(5) -0.011(4) 0.005(4) -0.002(4)
C13 0.025(5) 0.021(4) 0.053(6) -0.003(4) 0.001(4) -0.009(4)
C14 0.035(6) 0.032(5) 0.034(5) -0.014(4) -0.010(4) 0.001(4)
C15 0.016(4) 0.022(4) 0.036(5) -0.005(3) -0.001(4) -0.005(4)
C16 0.041(6) 0.014(4) 0.041(6) -0.006(4) -0.000(5) -0.002(4)
C17 0.037(6) 0.017(4) 0.059(7) -0.002(4) -0.001(5) 0.005(4)
C18 0.029(6) 0.015(4) 0.085(9) -0.011(4) -0.001(5) -0.010(5)
C19 0.020(5) 0.027(5) 0.068(7) -0.008(4) 0.002(5) -0.025(5)
C20 0.019(5) 0.028(5) 0.040(5) -0.005(4) -0.005(4) -0.008(4)
C21 0.026(5) 0.022(4) 0.028(5) -0.001(4) -0.004(4) -0.004(4)
C22 0.033(5) 0.025(5) 0.027(5) -0.006(4) -0.001(4) -0.002(4)
C23 0.015(4) 0.019(4) 0.028(4) -0.007(3) 0.002(3) -0.010(3)
C24 0.024(5) 0.021(4) 0.033(5) -0.005(4) -0.001(4) -0.003(4)
C25 0.028(5) 0.024(5) 0.046(6) -0.010(4) -0.003(4) -0.015(4)
C26 0.027(5) 0.019(4) 0.040(5) -0.009(4) 0.005(4) -0.009(4)
C27 0.024(5) 0.026(5) 0.029(5) 0.002(4) -0.001(4) 0.002(4)
C28 0.030(5) 0.026(5) 0.025(5) -0.006(4) -0.002(4) -0.005(4)
C29 0.099(12) 0.072(9) 0.047(7) -0.053(9) -0.018(8) 0.016(7)
C30 0.056(8) 0.026(6) 0.095(11) -0.013(5) -0.015(7) -0.016(6)
C31 0.103(13) 0.045(8) 0.075(10) -0.008(8) -0.043(10) -0.005(7)
C32 0.111(13) 0.049(8) 0.038(7) -0.026(8) -0.004(8) -0.007(6)
C33 0.081(11) 0.032(7) 0.129(15) -0.020(7) 0.015(10) -0.015(8)
C34 0.069(11) 0.059(9) 0.107(13) -0.013(8) -0.031(9) 0.023(9)
C35 0.059(11) 0.109(15) 0.071(11) -0.005(10) -0.008(8) 0.008(11)
C36 0.071(12) 0.099(14) 0.072(11) 0.032(10) -0.014(9) -0.032(10)
C37 0.078(12) 0.039(8) 0.154(18) -0.028(8) -0.056(12) 0.019(9)
C38 0.066(11) 0.118(16) 0.071(11) -0.031(11) -0.008(8) 0.034(11)
C39 0.059(10) 0.093(12) 0.084(11) 0.021(9) -0.031(9) -0.055(10)
C40 0.067(11) 0.078(11) 0.115(15) -0.038(9) -0.043(11) 0.032(11)

loop_
_atom_type_symbol
_atom_type_description
_atom_type_scat_dispersion_real
_atom_type_scat_dispersion_imag
_atom_type_scat_source
C C 0.0033 0.0016
;
International Tables for Crystallography
(Vol. C, Tables 4.2.6.8 and 6.1.1.4)
;
H H 0.0000 0.0000
;
International Tables for Crystallography
(Vol. C, Table 6.1.1.4)
;
Cl Cl 0.1484 0.1585
;
International Tables for Crystallography
(Vol. C, Tables 4.2.6.8 and 6.1.1.4)
;
P P 0.1023 0.0942
;
International Tables for Crystallography
(Vol. C, Tables 4.2.6.8 and 6.1.1.4)
;
Ta Ta -0.7052 6.5227
;
International Tables for Crystallography
(Vol. C, Tables 4.2.6.8 and 6.1.1.4)
;

loop_
_geom_angle_atom_site_label_1
_geom_angle_atom_site_label_2
_geom_angle_atom_site_label_3
_geom_angle
_geom_angle_publ_flag
Ta2 Ta1 Cl1 137.02(6) yes
Ta2 Ta1 Cl2 121.50(6) yes
Ta2 Ta1 Cl3 53.87(5) yes
Ta2 Ta1 P1 124.34(6) yes
Ta2 Ta1 C1 52.2(2) yes
Ta2 Ta1 C2 53.23(18) yes
Ta2 Ta1 C3 51.01(18) yes
Ta2 Ta1 C4 48.6(2) yes
Cl1 Ta1 Cl2 93.72(8) yes
Cl1 Ta1 Cl3 166.08(8) yes
Cl1 Ta1 P1 86.07(9) yes
Cl1 Ta1 C1 108.7(2) yes
Cl1 Ta1 C2 88.36(19) yes
Cl1 Ta1 C3 86.60(19) yes
Cl1 Ta1 C4 103.4(2) yes
Cl2 Ta1 Cl3 83.00(7) yes
Cl2 Ta1 P1 74.34(8) yes
Cl2 Ta1 C1 91.4(2) yes
Cl2 Ta1 C2 122.3(2) yes
Cl2 Ta1 C3 155.7(2) yes
Cl2 Ta1 C4 160.7(2) yes
Cl3 Ta1 P1 80.01(7) yes
Cl3 Ta1 C1 85.0(2) yes
Cl3 Ta1 C2 104.85(19) yes
Cl3 Ta1 C3 101.96(19) yes
Cl3 Ta1 C4 78.2(2) yes
P1 Ta1 C1 160.3(2) yes
P1 Ta1 C2 162.78(19) yes
P1 Ta1 C3 129.8(2) yes
P1 Ta1 C4 97.6(3) yes
C1 Ta1 C2 35.5(3) yes
C1 Ta1 C3 65.7(3) yes
C1 Ta1 C4 91.6(3) yes
C2 Ta1 C3 33.4(3) yes
C2 Ta1 C4 67.9(3) yes
C3 Ta1 C4 37.2(3) yes
Ta1 Ta2 Cl3 55.67(6) yes
Ta1 Ta2 Cl4 134.91(6) yes
Ta1 Ta2 Cl5 112.67(6) yes
Ta1 Ta2 P2 137.77(6) yes
Ta1 Ta2 C1 44.3(2) yes
Ta1 Ta2 C2 54.3(2) yes
Ta1 Ta2 C3 54.44(19) yes
Ta1 Ta2 C4 44.33(19) yes
Ta1 Ta2 C8 77.08(18) yes
Cl3 Ta2 Cl4 167.99(7) yes
Cl3 Ta2 Cl5 84.96(8) yes
Cl3 Ta2 P2 85.95(7) yes
Cl3 Ta2 C1 81.0(2) yes
Cl3 Ta2 C2 107.63(19) yes
Cl3 Ta2 C3 106.9(2) yes
Cl3 Ta2 C4 76.9(2) yes
Cl3 Ta2 C8 82.2(2) yes
Cl4 Ta2 Cl5 93.73(8) yes
Cl4 Ta2 P2 82.14(8) yes
Cl4 Ta2 C1 110.7(2) yes
Cl4 Ta2 C2 84.23(19) yes
Cl4 Ta2 C3 81.7(2) yes
Cl4 Ta2 C4 107.1(2) yes
Cl4 Ta2 C8 94.4(2) yes
Cl5 Ta2 P2 76.48(8) yes
Cl5 Ta2 C1 81.5(2) yes
Cl5 Ta2 C2 106.1(2) yes
Cl5 Ta2 C3 140.3(2) yes
Cl5 Ta2 C4 156.52(19) yes
Cl5 Ta2 C8 155.0(2) yes
P2 Ta2 C1 155.25(19) yes
P2 Ta2 C2 166.27(18) yes
P2 Ta2 C3 140.6(2) yes
P2 Ta2 C4 116.3(2) yes
P2 Ta2 C8 81.2(2) yes
C1 Ta2 C2 35.1(2) yes
C1 Ta2 C3 63.9(3) yes
C1 Ta2 C4 81.1(3) yes
C1 Ta2 C8 117.3(3) yes
C2 Ta2 C3 34.3(3) yes
C2 Ta2 C4 66.5(3) yes
C2 Ta2 C8 98.3(3) yes
C3 Ta2 C4 38.1(3) yes
C3 Ta2 C8 64.5(3) yes
C4 Ta2 C8 36.3(3) yes
Ta1 Cl3 Ta2 70.46(6) yes
Ta1 P1 C13 113.5(4) yes
Ta1 P1 C14 117.0(4) yes
Ta1 P1 C15 113.5(3) yes
C13 P1 C14 102.4(4) yes
C13 P1 C15 103.3(4) yes
C14 P1 C15 105.6(5) yes
Ta2 P2 C21 113.1(3) yes
Ta2 P2 C22 114.8(3) yes
Ta2 P2 C23 118.0(3) yes
C21 P2 C22 103.2(4) yes
C21 P2 C23 105.5(4) yes
C22 P2 C23 100.6(4) yes
Ta1 C1 Ta2 83.4(3) yes
Ta1 C1 C2 88.8(5) yes
Ta1 C1 C5 137.8(6) yes
Ta2 C1 C2 77.3(4) yes
Ta2 C1 C5 126.1(5) yes
C2 C1 C5 123.8(8) yes
Ta1 C2 Ta2 72.4(2) yes
Ta1 C2 C1 55.7(5) yes
Ta1 C2 C3 72.4(5) yes
Ta1 C2 C6 150.2(5) yes
Ta2 C2 C1 67.6(4) yes
Ta2 C2 C3 69.0(5) yes
Ta2 C2 C6 136.6(6) yes
C1 C2 C3 119.5(8) yes
C1 C2 C6 121.5(8) yes
C3 C2 C6 119.0(7) yes
Ta1 C3 Ta2 74.6(2) yes
Ta1 C3 C2 74.2(4) yes
Ta1 C3 C4 55.9(4) yes
Ta1 C3 C7 146.7(6) yes
Ta2 C3 C2 76.6(5) yes
Ta2 C3 C4 65.1(4) yes
Ta2 C3 C7 134.3(5) yes
C2 C3 C4 122.6(7) yes
C2 C3 C7 122.5(8) yes
C4 C3 C7 114.8(8) yes
Ta1 C4 Ta2 87.0(3) yes
Ta1 C4 C3 86.9(5) yes
Ta1 C4 C8 144.9(6) yes
Ta2 C4 C3 76.8(5) yes
Ta2 C4 C8 76.9(5) yes
C3 C4 C8 118.5(7) yes
C1 C5 C9 113.2(7) yes
C2 C6 C10 113.1(8) yes
C3 C7 C11 113.9(8) yes
Ta2 C8 C4 66.8(5) yes
Ta2 C8 C12 128.6(5) yes
C4 C8 C12 121.2(7) yes
P1 C15 C16 118.3(7) yes
P1 C15 C20 123.5(7) yes
C16 C15 C20 118.2(8) yes
C15 C16 C17 120.6(10) yes
C16 C17 C18 121.1(10) yes
C17 C18 C19 118.9(9) yes
C18 C19 C20 120.0(11) yes
C15 C20 C19 121.2(9) yes
P2 C23 C24 121.5(6) yes
P2 C23 C28 119.8(7) yes
C24 C23 C28 118.7(8) yes
C23 C24 C25 119.0(8) yes
C24 C25 C26 121.4(10) yes
C25 C26 C27 118.7(8) yes
C26 C27 C28 120.2(8) yes
C23 C28 C27 121.9(9) yes
C30 C29 C34 119.5(13) yes
C29 C30 C31 117.8(14) yes
C30 C31 C32 125.8(14) yes
C31 C32 C33 116.1(13) yes
C32 C33 C34 120.7(16) yes
C29 C34 C33 119.7(14) yes
C36 C35 C40 120.9(17) yes
C35 C36 C37 120.0(18) yes
C36 C37 C38 121.0(18) yes
C37 C38 C39 116.6(16) yes
C38 C39 C40 119.3(16) yes
C35 C40 C39 122.0(19) yes
C1 C5 H5A 108.939 no
C1 C5 H5B 108.930 no
C9 C5 H5A 108.938 no
C9 C5 H5B 108.927 no
H5A C5 H5B 107.744 no
C2 C6 H6A 108.971 no
C2 C6 H6B 108.968 no
C10 C6 H6A 108.963 no
C10 C6 H6B 108.960 no
H6A C6 H6B 107.773 no
C3 C7 H7A 108.773 no
C3 C7 H7B 108.774 no
C11 C7 H7A 108.761 no
C11 C7 H7B 108.768 no
H7A C7 H7B 107.666 no
Ta2 C8 H8 111.048 no
C4 C8 H8 111.046 no
C12 C8 H8 111.040 no
C5 C9 H9A 109.463 no
C5 C9 H9B 109.465 no
C5 C9 H9C 109.466 no
H9A C9 H9B 109.478 no
H9A C9 H9C 109.469 no
H9B C9 H9C 109.487 no
C6 C10 H10A 109.470 no
C6 C10 H10B 109.471 no
C6 C10 H10C 109.480 no
H10A C10 H10B 109.467 no
H10A C10 H10C 109.473 no
H10B C10 H10C 109.465 no
C7 C11 H11A 109.477 no
C7 C11 H11B 109.464 no
C7 C11 H11C 109.470 no
H11A C11 H11B 109.476 no
H11A C11 H11C 109.472 no
H11B C11 H11C 109.469 no
C8 C12 H12A 109.475 no
C8 C12 H12B 109.471 no
C8 C12 H12C 109.469 no
H12A C12 H12B 109.472 no
H12A C12 H12C 109.472 no
H12B C12 H12C 109.469 no
P1 C13 H13A 109.472 no
P1 C13 H13B 109.473 no
P1 C13 H13C 109.471 no
H13A C13 H13B 109.471 no
H13A C13 H13C 109.464 no
H13B C13 H13C 109.475 no
P1 C14 H14A 109.476 no
P1 C14 H14B 109.471 no
P1 C14 H14C 109.470 no
H14A C14 H14B 109.472 no
H14A C14 H14C 109.472 no
H14B C14 H14C 109.468 no
C15 C16 H16 119.678 no
C17 C16 H16 119.684 no
C16 C17 H17 119.458 no
C18 C17 H17 119.464 no
C17 C18 H18 120.558 no
C19 C18 H18 120.565 no
C18 C19 H19 119.998 no
C20 C19 H19 120.006 no
C15 C20 H20 119.383 no
C19 C20 H20 119.369 no
P2 C21 H21A 109.474 no
P2 C21 H21B 109.468 no
P2 C21 H21C 109.474 no
H21A C21 H21B 109.464 no
H21A C21 H21C 109.469 no
H21B C21 H21C 109.477 no
P2 C22 H22A 109.471 no
P2 C22 H22B 109.466 no
P2 C22 H22C 109.473 no
H22A C22 H22B 109.466 no
H22A C22 H22C 109.474 no
H22B C22 H22C 109.477 no
C23 C24 H24 120.481 no
C25 C24 H24 120.493 no
C24 C25 H25 119.283 no
C26 C25 H25 119.284 no
C25 C26 H26 120.640 no
C27 C26 H26 120.642 no
C26 C27 H27 119.896 no
C28 C27 H27 119.899 no
C23 C28 H28 119.044 no
C27 C28 H28 119.049 no
C30 C29 H29 120.238 no
C34 C29 H29 120.236 no
C29 C30 H30 121.093 no
C31 C30 H30 121.103 no
C30 C31 H31 117.099 no
C32 C31 H31 117.109 no
C31 C32 H32 121.970 no
C33 C32 H32 121.974 no
C32 C33 H33 119.683 no
C34 C33 H33 119.665 no
C29 C34 H34 120.124 no
C33 C34 H34 120.126 no
C36 C35 H35 119.532 no
C40 C35 H35 119.531 no
C35 C36 H36 120.017 no
C37 C36 H36 120.017 no
C36 C37 H37 119.499 no
C38 C37 H37 119.490 no
C37 C38 H38 121.685 no
C39 C38 H38 121.674 no
C38 C39 H39 120.332 no
C40 C39 H39 120.339 no
C35 C40 H40 119.018 no
C39 C40 H40 118.999 no

loop_
_geom_bond_atom_site_label_1
_geom_bond_atom_site_label_2
_geom_bond_distance
_geom_bond_publ_flag
Ta1 Ta2 2.9467(15) yes
Ta1 Cl1 2.371(3) yes
Ta1 Cl2 2.496(2) yes
Ta1 Cl3 2.582(2) yes
Ta1 P1 2.727(3) yes
Ta1 C1 2.074(9) yes
Ta1 C2 2.511(9) yes
Ta1 C3 2.487(8) yes
Ta1 C4 2.062(7) yes
Ta2 Cl3 2.525(2) yes
Ta2 Cl4 2.375(2) yes
Ta2 Cl5 2.440(2) yes
Ta2 P2 2.684(2) yes
Ta2 C1 2.345(8) yes
Ta2 C2 2.476(8) yes
Ta2 C3 2.376(8) yes
Ta2 C4 2.215(8) yes
Ta2 C8 2.346(9) yes
P1 C13 1.840(9) yes
P1 C14 1.822(10) yes
P1 C15 1.832(9) yes
P2 C21 1.828(9) yes
P2 C22 1.803(10) yes
P2 C23 1.849(8) yes
C1 C2 1.458(10) yes
C1 C5 1.512(13) yes
C2 C3 1.435(13) yes
C2 C6 1.514(14) yes
C3 C4 1.505(13) yes
C3 C7 1.548(11) yes
C4 C8 1.427(11) yes
C5 C9 1.541(12) yes
C6 C10 1.551(12) yes
C7 C11 1.531(15) yes
C8 C12 1.499(14) yes
C15 C16 1.391(13) yes
C15 C20 1.397(15) yes
C16 C17 1.386(13) yes
C17 C18 1.376(17) yes
C18 C19 1.402(16) yes
C19 C20 1.380(14) yes
C23 C24 1.415(14) yes
C23 C28 1.390(12) yes
C24 C25 1.399(12) yes
C25 C26 1.399(13) yes
C26 C27 1.395(15) yes
C27 C28 1.378(12) yes
C29 C30 1.401(19) yes
C29 C34 1.41(2) yes
C30 C31 1.27(2) yes
C31 C32 1.46(2) yes
C32 C33 1.34(2) yes
C33 C34 1.39(2) yes
C35 C36 1.32(3) yes
C35 C40 1.31(3) yes
C36 C37 1.37(3) yes
C37 C38 1.39(3) yes
C38 C39 1.38(3) yes
C39 C40 1.38(2) yes
C5 H5A 0.990 no
C5 H5B 0.990 no
C6 H6A 0.990 no
C6 H6B 0.990 no
C7 H7A 0.990 no
C7 H7B 0.990 no
C8 H8 1.000 no
C9 H9A 0.980 no
C9 H9B 0.980 no
C9 H9C 0.980 no
C10 H10A 0.980 no
C10 H10B 0.980 no
C10 H10C 0.980 no
C11 H11A 0.980 no
C11 H11B 0.980 no
C11 H11C 0.980 no
C12 H12A 0.980 no
C12 H12B 0.980 no
C12 H12C 0.980 no
C13 H13A 0.980 no
C13 H13B 0.980 no
C13 H13C 0.980 no
C14 H14A 0.980 no
C14 H14B 0.980 no
C14 H14C 0.980 no
C16 H16 0.950 no
C17 H17 0.950 no
C18 H18 0.950 no
C19 H19 0.950 no
C20 H20 0.950 no
C21 H21A 0.980 no
C21 H21B 0.980 no
C21 H21C 0.980 no
C22 H22A 0.980 no
C22 H22B 0.980 no
C22 H22C 0.980 no
C24 H24 0.950 no
C25 H25 0.950 no
C26 H26 0.950 no
C27 H27 0.950 no
C28 H28 0.950 no
C29 H29 0.950 no
C30 H30 0.950 no
C31 H31 0.950 no
C32 H32 0.950 no
C33 H33 0.950 no
C34 H34 0.950 no
C35 H35 0.950 no
C36 H36 0.950 no
C37 H37 0.950 no
C38 H38 0.950 no
C39 H39 0.950 no
C40 H40 0.950 no

loop_
_geom_contact_atom_site_label_1
_geom_contact_atom_site_label_2
_geom_contact_distance
_geom_contact_publ_flag
_geom_contact_site_symmetry_2
Cl1 C13 3.520(11) no .
Cl2 C5 3.582(11) no .
Cl2 C14 3.479(12) no .
Cl3 C12 3.377(9) no .
Cl3 C14 3.424(11) no .
Cl3 C21 3.346(9) no .
Cl4 C7 3.460(9) no .
Cl4 C28 3.537(10) no .
Cl5 C5 3.131(9) no .
Cl5 C22 3.276(9) no .
P2 C12 3.598(10) no .
C1 C10 3.576(12) no .
C2 C9 3.344(12) no .
C3 C10 3.271(14) no .
C4 C11 3.066(13) no .
C5 C6 3.095(12) no .
C6 C7 3.000(14) no .
C6 C9 3.423(12) no .
C7 C8 3.156(13) no .
C7 C10 3.362(15) no .
C8 C23 3.434(11) no .
C12 C15 3.485(12) no .
C12 C20 3.414(13) no .
C12 C23 3.439(12) no .
C12 C24 3.536(12) no .
C13 C16 3.343(12) no .
C14 C20 3.162(13) no .
C15 C18 2.805(13) no .
C16 C19 2.769(16) no .
C17 C20 2.756(15) no .
C21 C24 3.133(12) no .
C22 C28 3.325(13) no .
C23 C26 2.815(12) no .
C24 C27 2.799(13) no .
C25 C28 2.761(15) no .
C29 C32 2.777(19) no .
C30 C33 2.80(2) no .
C31 C34 2.69(2) no .
C35 C38 2.75(2) no .
C36 C39 2.72(3) no .
C37 C40 2.68(3) no .
Cl2 C18 3.589(11) no 1_545
Cl4 C15 3.550(10) no 1_455
Cl4 C20 3.497(9) no 1_455
C10 C10 3.495(13) no 2_665
C15 Cl4 3.550(10) no 1_655
C18 Cl2 3.589(11) no 1_565
C20 Cl4 3.497(9) no 1_655
Ta1 H5B 3.5982 no .
Ta1 H9C 3.5852 no .
Ta2 H5A 3.5593 no .
Ta2 H12B 3.4552 no .
Cl1 H10B 3.4207 no .
Cl1 H10C 3.2382 no .
Cl1 H11C 3.0452 no .
Cl1 H13A 3.5473 no .
Cl1 H13B 3.0704 no .
Cl1 H16 3.3013 no .
Cl2 H5B 3.3511 no .
Cl2 H9C 2.8675 no .
Cl2 H13A 3.0672 no .
Cl2 H14A 2.9010 no .
Cl3 H12B 2.6867 no .
Cl3 H14A 3.4466 no .
Cl3 H14C 2.9787 no .
Cl3 H21A 2.9040 no .
Cl3 H21C 3.2534 no .
Cl4 H6A 3.1598 no .
Cl4 H7B 3.0109 no .
Cl4 H8 3.2313 no .
Cl4 H22A 3.1087 no .
Cl4 H28 2.7542 no .
Cl5 H5A 2.9388 no .
Cl5 H5B 2.8304 no .
Cl5 H21C 3.3728 no .
Cl5 H22A 3.4814 no .
Cl5 H22B 2.7558 no .
P1 H16 2.8408 no .
P1 H20 2.9593 no .
P2 H12A 3.3832 no .
P2 H12B 3.4962 no .
P2 H24 2.9622 no .
P2 H28 2.8754 no .
C1 H6A 3.2862 no .
C1 H6B 2.6358 no .
C1 H9A 3.3796 no .
C1 H9B 2.7513 no .
C1 H9C 2.7513 no .
C1 H10C 3.4325 no .
C2 H5A 2.7867 no .
C2 H5B 3.3933 no .
C2 H7A 2.6513 no .
C2 H7B 3.2001 no .
C2 H9B 3.0986 no .
C2 H10A 3.3874 no .
C2 H10B 2.7592 no .
C2 H10C 2.7593 no .
C3 H6A 2.6836 no .
C3 H6B 3.3320 no .
C3 H8 2.6349 no .
C3 H10B 3.0197 no .
C3 H11A 3.4126 no .
C3 H11B 2.7792 no .
C3 H11C 2.7793 no .
C4 H7A 3.3971 no .
C4 H7B 2.8332 no .
C4 H11B 2.7473 no .
C4 H11C 3.3264 no .
C4 H12A 3.3426 no .
C4 H12B 2.7910 no .
C4 H12C 2.7910 no .
C5 H6B 2.6187 no .
C6 H5A 2.9166 no .
C6 H7A 2.4981 no .
C6 H7B 3.5926 no .
C6 H9B 2.8228 no .
C7 H6A 2.7431 no .
C7 H8 2.7644 no .
C7 H10B 2.7781 no .
C8 H7B 2.9462 no .
C8 H11B 3.1639 no .
C9 H6B 2.8922 no .
C9 H10C 3.1980 no .
C10 H7A 2.7017 no .
C10 H9B 2.9420 no .
C11 H8 3.3032 no .
C11 H10B 3.2057 no .
C12 H21A 3.3331 no .
C12 H24 3.5551 no .
C13 H14A 3.0889 no .
C13 H14B 2.8855 no .
C13 H16 3.1207 no .
C14 H13A 3.0768 no .
C14 H13C 2.9037 no .
C14 H20 2.6988 no .
C15 H12B 3.2868 no .
C15 H12C 2.8716 no .
C15 H13B 3.0133 no .
C15 H13C 3.0134 no .
C15 H14B 3.0503 no .
C15 H14C 3.0503 no .
C15 H17 3.2649 no .
C15 H19 3.2744 no .
C16 H11B 3.5519 no .
C16 H12C 3.0668 no .
C16 H13B 3.0423 no .
C16 H13C 3.5687 no .
C16 H18 3.2633 no .
C16 H20 3.2505 no .
C17 H12C 3.2145 no .
C17 H19 3.2516 no .
C18 H12C 3.1956 no .
C18 H16 3.2567 no .
C18 H20 3.2641 no .
C19 H12C 2.9809 no .
C19 H17 3.2522 no .
C20 H12B 3.1240 no .
C20 H12C 2.8056 no .
C20 H14B 3.1092 no .
C20 H14C 2.9843 no .
C20 H16 3.2533 no .
C20 H18 3.2681 no .
C21 H12B 3.4476 no .
C21 H22B 2.9767 no .
C21 H22C 2.9767 no .
C21 H24 2.6578 no .
C22 H21B 2.9827 no .
C22 H21C 2.9828 no .
C22 H28 3.1540 no .
C23 H8 3.3894 no .
C23 H12A 2.7770 no .
C23 H21A 3.1919 no .
C23 H21B 2.9531 no .
C23 H22A 3.0275 no .
C23 H22C 2.8355 no .
C23 H25 3.2817 no .
C23 H27 3.2715 no .
C24 H12A 2.6685 no .
C24 H21A 3.1691 no .
C24 H21B 2.8623 no .
C24 H26 3.2964 no .
C24 H28 3.2703 no .
C25 H12A 3.3021 no .
C25 H27 3.2644 no .
C26 H24 3.2956 no .
C26 H28 3.2561 no .
C27 H25 3.2603 no .
C28 H8 3.3700 no .
C28 H12A 3.4678 no .
C28 H22A 3.1170 no .
C28 H22C 3.4000 no .
C28 H24 3.2754 no .
C28 H26 3.2634 no .
C29 H31 3.1400 no .
C29 H33 3.2833 no .
C30 H32 3.2641 no .
C30 H34 3.2895 no .
C31 H29 3.1386 no .
C31 H33 3.2514 no .
C32 H30 3.2843 no .
C32 H34 3.2249 no .
C33 H29 3.2832 no .
C33 H31 3.2163 no .
C34 H30 3.2963 no .
C34 H32 3.2432 no .
C35 H37 3.1827 no .
C35 H39 3.1984 no .
C36 H38 3.2680 no .
C36 H40 3.1415 no .
C37 H35 3.1899 no .
C37 H39 3.2318 no .
C38 H36 3.2608 no .
C38 H40 3.2340 no .
C39 H35 3.2037 no .
C39 H37 3.2257 no .
C40 H36 3.1452 no .
C40 H38 3.2493 no .
H5A H6A 3.5084 no .
H5A H6B 2.2375 no .
H5A H9A 2.3706 no .
H5A H9B 2.3856 no .
H5A H9C 2.8724 no .
H5B H6B 3.5788 no .
H5B H9A 2.3706 no .
H5B H9B 2.8723 no .
H5B H9C 2.3855 no .
H6A H7A 2.1085 no .
H6A H7B 3.1270 no .
H6A H10A 2.3805 no .
H6A H10B 2.3951 no .
H6A H10C 2.8804 no .
H6B H7A 3.4593 no .
H6B H9A 3.4398 no .
H6B H9B 2.3245 no .
H6B H10A 2.3805 no .
H6B H10B 2.8804 no .
H6B H10C 2.3952 no .
H7A H10A 3.2138 no .
H7A H10B 2.1347 no .
H7A H10C 3.4758 no .
H7A H11A 2.3585 no .
H7A H11B 2.8635 no .
H7A H11C 2.3752 no .
H7B H8 2.2922 no .
H7B H11A 2.3586 no .
H7B H11B 2.3751 no .
H7B H11C 2.8635 no .
H8 H11B 2.8392 no .
H8 H12A 2.3068 no .
H8 H12B 2.8597 no .
H8 H12C 2.4483 no .
H8 H28 3.3418 no .
H9B H10A 3.3378 no .
H9B H10C 2.3380 no .
H9C H10C 3.4188 no .
H10B H11A 3.5882 no .
H10B H11C 2.7518 no .
H11B H12C 3.5458 no .
H11B H16 3.2022 no .
H11C H16 3.5486 no .
H12A H21A 3.2433 no .
H12A H24 2.7812 no .
H12B H14C 3.3611 no .
H12B H20 3.0983 no .
H12B H21A 2.6828 no .
H12B H24 3.5030 no .
H12C H19 3.4972 no .
H12C H20 3.2391 no .
H13A H14A 2.9934 no .
H13A H14B 3.1952 no .
H13B H16 2.5954 no .
H13C H14A 3.2361 no .
H13C H14B 2.5992 no .
H13C H16 3.5328 no .
H14B H20 2.6069 no .
H14C H20 2.3476 no .
H16 H17 2.3236 no .
H17 H18 2.3268 no .
H18 H19 2.3600 no .
H19 H20 2.3206 no .
H21A H24 2.5691 no .
H21B H22B 3.2103 no .
H21B H22C 2.7830 no .
H21B H24 2.2919 no .
H21C H22B 2.7831 no .
H21C H22C 3.2104 no .
H22A H28 2.6996 no .
H22C H28 3.4255 no .
H24 H25 2.3455 no .
H25 H26 2.3476 no .
H26 H27 2.3527 no .
H27 H28 2.3131 no .
H29 H30 2.3719 no .
H29 H34 2.3699 no .
H30 H31 2.1913 no .
H31 H32 2.3977 no .
H32 H33 2.3135 no .
H33 H34 2.3384 no .
H35 H36 2.2667 no .
H35 H40 2.2390 no .
H36 H37 2.3130 no .
H37 H38 2.3603 no .
H38 H39 2.3604 no .
H39 H40 2.3174 no .
Cl1 H29 3.0554 no 2_665
Cl1 H33 3.3356 no 1_655
Cl1 H34 3.4113 no 1_655
Cl1 H36 3.4287 no 2_665
Cl2 H18 2.8151 no 1_545
Cl2 H19 3.4887 no 1_545
Cl2 H21B 3.2421 no 2_666
Cl2 H21C 3.1039 no 2_666
Cl2 H22B 3.4309 no 2_666
Cl2 H22C 3.5563 no 2_666
Cl2 H27 3.1388 no 1_645
Cl3 H21C 3.0217 no 2_666
Cl3 H25 3.3127 no 2_676
Cl4 H13C 3.0085 no 1_455
Cl5 H14B 3.3550 no 1_455
Cl5 H14C 3.5856 no 2_666
Cl5 H21C 3.5110 no 2_666
Cl5 H25 3.2706 no 1_545
Cl5 H26 2.9269 no 1_545
C5 H21C 3.5562 no 2_666
C6 H13C 3.5678 no 1_455
C7 H31 3.1885 no 1_565
C9 H18 3.5277 no 1_545
C9 H31 3.4910 no .
C9 H35 3.5352 no 2_665
C9 H36 3.4675 no 2_665
C10 H10A 2.9764 no 2_665
C10 H10B 3.4671 no 2_665
C10 H10C 3.4904 no 2_665
C10 H30 3.3749 no .
C10 H36 3.3384 no 2_665
C11 H31 3.0841 no 1_565
C11 H35 3.2447 no 2_675
C11 H40 3.1223 no 2_675
C12 H9A 3.2993 no 1_565
C12 H24 3.1694 no 2_676
C12 H25 3.5851 no 2_676
C13 H26 3.5687 no 1_645
C14 H22B 3.3677 no 2_666
C14 H25 3.5112 no 2_676
C14 H26 3.1899 no 1_645
C16 H38 2.9168 no 1_655
C17 H9C 3.5138 no 1_565
C17 H35 3.3949 no 2_675
C17 H38 3.1779 no 1_655
C17 H39 3.4226 no 1_655
C18 H9C 3.0141 no 1_565
C18 H28 3.4193 no 1_655
C18 H32 3.4117 no 1_665
C18 H33 3.4476 no 1_665
C19 H21B 3.3900 no 2_676
C19 H22A 3.3360 no 1_655
C19 H22C 3.5793 no 2_676
C19 H28 2.9081 no 1_655
C20 H22A 2.9278 no 1_655
C20 H28 3.5198 no 1_655
C21 H5B 2.9570 no 2_666
C21 H25 3.3316 no 2_676
C22 H14A 3.3910 no 2_666
C22 H14B 3.5346 no 1_455
C22 H19 3.5396 no 2_676
C22 H20 3.3174 no 1_455
C24 H12B 3.3556 no 2_676
C24 H19 3.5341 no 2_676
C24 H20 3.2224 no 2_676
C24 H21A 3.4773 no 2_676
C24 H24 3.5566 no 2_676
C25 H5B 3.5942 no 1_565
C25 H12B 3.3079 no 2_676
C25 H14C 3.0663 no 2_676
C25 H20 3.0189 no 2_676
C25 H21A 3.0495 no 2_676
C26 H5A 3.3148 no 1_565
C26 H14A 3.3325 no 1_465
C26 H14C 3.4071 no 2_676
C26 H22C 3.5986 no 2_576
C27 H13A 3.4528 no 1_465
C27 H19 3.5122 no 1_455
C27 H22C 3.1197 no 2_576
C27 H32 3.0209 no 1_565
C28 H19 3.2054 no 1_455
C28 H22C 3.3286 no 2_576
C28 H32 3.2094 no 1_565
C29 H10A 3.1235 no .
C29 H11C 3.3367 no 2_665
C29 H37 3.3871 no .
C29 H40 3.5576 no 1_545
C30 H6B 3.3165 no .
C30 H9B 3.2696 no .
C30 H10A 3.2054 no .
C30 H11A 3.5388 no 1_545
C30 H11C 3.3972 no 2_665
C30 H35 3.5530 no 2_665
C30 H40 3.3923 no 1_545
C31 H7B 3.0837 no 1_545
C31 H9A 3.4585 no .
C31 H9B 3.4079 no .
C31 H11A 3.3502 no 1_545
C31 H39 3.4901 no 1_545
C31 H40 3.4636 no 1_545
C32 H7B 3.4506 no 1_545
C32 H13A 3.3901 no 1_455
C32 H18 3.5593 no 1_445
C32 H27 3.1899 no 1_545
C32 H39 3.0328 no 1_545
C33 H13A 3.0916 no 1_455
C33 H13B 3.5720 no 1_455
C33 H18 3.4119 no 1_445
C33 H39 3.1936 no 1_545
C34 H13B 3.5198 no 1_455
C34 H34 3.5571 no 2_565
C34 H37 3.5458 no .
C34 H37 3.2836 no 2_565
C35 H7A 3.3596 no .
C35 H11A 3.5666 no 2_675
C35 H11B 3.4428 no 2_675
C35 H17 2.7556 no 2_675
C35 H30 3.2803 no 2_665
C36 H7A 3.5851 no .
C36 H9B 3.5805 no 2_665
C36 H10A 3.3138 no .
C36 H10B 3.5246 no .
C36 H10C 3.1377 no 2_665
C36 H17 3.1649 no 2_675
C36 H33 3.5853 no 2_565
C37 H6A 3.1838 no .
C37 H7A 3.5064 no .
C37 H10A 3.2349 no .
C37 H34 3.3585 no 2_565
C38 H6A 3.1032 no .
C38 H7A 3.2582 no .
C38 H16 3.4095 no 1_455
C38 H17 3.5440 no 1_455
C39 H7A 3.0527 no .
C39 H7B 3.3345 no .
C39 H17 3.5529 no 1_455
C40 H7A 3.0843 no .
C40 H7B 3.5827 no .
C40 H11A 3.2863 no .
C40 H11A 3.5146 no 2_675
C40 H17 3.2338 no 2_675
H5A C26 3.3148 no 1_545
H5A H13C 3.2363 no 1_455
H5A H26 3.0036 no 1_545
H5B C21 2.9570 no 2_666
H5B C25 3.5942 no 1_545
H5B H21A 2.9264 no 2_666
H5B H21B 2.7864 no 2_666
H5B H21C 2.6576 no 2_666
H5B H25 3.4079 no 1_545
H5B H26 3.5475 no 1_545
H6A C37 3.1838 no .
H6A C38 3.1032 no .
H6A H13B 3.3919 no 1_455
H6A H13C 3.2103 no 1_455
H6A H37 3.2656 no .
H6A H38 3.1433 no .
H6B C30 3.3165 no .
H6B H13B 3.5467 no 1_455
H6B H13C 3.1130 no 1_455
H6B H30 3.3501 no .
H7A C35 3.3596 no .
H7A C36 3.5851 no .
H7A C37 3.5064 no .
H7A C38 3.2582 no .
H7A C39 3.0527 no .
H7A C40 3.0843 no .
H7A H39 3.4353 no .
H7A H40 3.4434 no .
H7B C31 3.0837 no 1_565
H7B C32 3.4506 no 1_565
H7B C39 3.3345 no .
H7B C40 3.5827 no .
H7B H31 2.4663 no 1_565
H7B H32 3.2600 no 1_565
H7B H39 3.2645 no .
H8 H9A 3.2691 no 1_565
H8 H31 2.8223 no 1_565
H8 H32 3.5380 no 1_565
H9A C12 3.2993 no 1_545
H9A C31 3.4585 no .
H9A H8 3.2691 no 1_545
H9A H12A 3.0419 no 1_545
H9A H12C 2.8254 no 1_545
H9A H31 2.9076 no .
H9A H35 3.4733 no 2_665
H9B C30 3.2696 no .
H9B C31 3.4079 no .
H9B C36 3.5805 no 2_665
H9B H30 2.8668 no .
H9B H31 3.1828 no .
H9B H35 3.0585 no 2_665
H9B H36 2.8798 no 2_665
H9C C17 3.5138 no 1_545
H9C C18 3.0141 no 1_545
H9C H12C 3.5681 no 1_545
H9C H17 3.4838 no 1_545
H9C H18 2.5997 no 1_545
H9C H35 3.5112 no 2_665
H9C H36 3.1661 no 2_665
H10A C10 2.9764 no 2_665
H10A C29 3.1235 no .
H10A C30 3.2054 no .
H10A C36 3.3138 no .
H10A C37 3.2349 no .
H10A H10A 2.7252 no 2_665
H10A H10B 2.8334 no 2_665
H10A H10C 2.8618 no 2_665
H10A H29 2.7979 no .
H10A H30 2.8911 no .
H10A H36 3.2637 no .
H10A H37 3.0829 no .
H10B C10 3.4671 no 2_665
H10B C36 3.5246 no .
H10B H10A 2.8334 no 2_665
H10B H10C 3.3693 no 2_665
H10B H29 3.1379 no 2_665
H10B H30 3.1926 no 2_665
H10C C10 3.4904 no 2_665
H10C C36 3.1377 no 2_665
H10C H10A 2.8618 no 2_665
H10C H10B 3.3693 no 2_665
H10C H29 3.5898 no 2_665
H10C H30 3.1012 no .
H10C H36 2.3879 no 2_665
H11A C30 3.5388 no 1_565
H11A C31 3.3502 no 1_565
H11A C35 3.5666 no 2_675
H11A C40 3.2863 no .
H11A C40 3.5146 no 2_675
H11A H11A 2.8671 no 2_675
H11A H30 3.3051 no 1_565
H11A H30 3.4355 no 2_665
H11A H31 2.8214 no 1_565
H11A H35 2.9738 no 2_675
H11A H40 2.9910 no .
H11A H40 2.8594 no 2_675
H11B C35 3.4428 no 2_675
H11B H31 2.8458 no 1_565
H11B H35 2.6987 no 2_675
H11B H40 3.0756 no 2_675
H11C C29 3.3367 no 2_665
H11C C30 3.3972 no 2_665
H11C H29 2.9490 no 2_665
H11C H30 3.1415 no 2_665
H11C H40 2.9035 no 2_675
H12A H9A 3.0419 no 1_565
H12A H21B 3.4848 no 2_676
H12A H24 2.8584 no 2_676
H12B C24 3.3556 no 2_676
H12B C25 3.3079 no 2_676
H12B H24 2.7897 no 2_676
H12B H25 2.6757 no 2_676
H12C H9A 2.8254 no 1_565
H12C H9C 3.5681 no 1_565
H12C H24 3.3655 no 2_676
H13A C27 3.4528 no 1_645
H13A C32 3.3901 no 1_655
H13A C33 3.0916 no 1_655
H13A H26 3.1773 no 1_645
H13A H27 2.7251 no 1_645
H13A H32 3.5009 no 1_655
H13A H33 3.0185 no 1_655
H13B C33 3.5720 no 1_655
H13B C34 3.5198 no 1_655
H13B H6A 3.3919 no 1_655
H13B H6B 3.5467 no 1_655
H13B H33 3.5893 no 1_655
H13B H34 3.4636 no 1_655
H13B H38 3.0639 no 1_655
H13C Cl4 3.0085 no 1_655
H13C C6 3.5678 no 1_655
H13C H5A 3.2363 no 1_655
H13C H6A 3.2103 no 1_655
H13C H6B 3.1130 no 1_655
H13C H26 3.2011 no 1_645
H14A C22 3.3910 no 2_666
H14A C26 3.3325 no 1_645
H14A H22B 2.5024 no 2_666
H14A H22C 3.5425 no 2_666
H14A H26 2.7484 no 1_645
H14A H27 3.2767 no 1_645
H14B Cl5 3.3550 no 1_655
H14B C22 3.5346 no 1_655
H14B H22A 3.0080 no 1_655
H14B H22B 3.1472 no 1_655
H14B H26 2.7837 no 1_645
H14C Cl5 3.5856 no 2_666
H14C C25 3.0663 no 2_676
H14C C26 3.4071 no 2_676
H14C H22B 3.4456 no 2_666
H14C H25 2.5340 no 2_676
H14C H26 3.2040 no 2_676
H16 C38 3.4095 no 1_655
H16 H38 2.4772 no 1_655
H17 C35 2.7556 no 2_675
H17 C36 3.1649 no 2_675
H17 C38 3.5440 no 1_655
H17 C39 3.5529 no 1_655
H17 C40 3.2338 no 2_675
H17 H9C 3.4838 no 1_565
H17 H33 3.4898 no 1_665
H17 H35 2.6758 no 2_675
H17 H36 3.3311 no 2_675
H17 H38 2.9720 no 1_655
H17 H39 2.9581 no 1_655
H17 H40 3.4699 no 2_675
H18 Cl2 2.8151 no 1_565
H18 C9 3.5277 no 1_565
H18 C32 3.5593 no 1_665
H18 C33 3.4119 no 1_665
H18 H9C 2.5997 no 1_565
H18 H27 3.2669 no 1_655
H18 H28 3.5383 no 1_655
H18 H32 3.0376 no 1_665
H18 H33 2.6897 no 1_665
H19 Cl2 3.4887 no 1_565
H19 C22 3.5396 no 2_676
H19 C24 3.5341 no 2_676
H19 C27 3.5122 no 1_655
H19 C28 3.2054 no 1_655
H19 H21B 2.8178 no 2_676
H19 H22A 3.1771 no 1_655
H19 H22C 2.6294 no 2_676
H19 H24 3.3890 no 2_676
H19 H27 3.2431 no 1_655
H19 H28 2.6651 no 1_655
H20 C22 3.3174 no 1_655
H20 C24 3.2224 no 2_676
H20 C25 3.0189 no 2_676
H20 H22A 2.4044 no 1_655
H20 H24 3.3112 no 2_676
H20 H25 2.9637 no 2_676
H21A C24 3.4773 no 2_676
H21A C25 3.0495 no 2_676
H21A H5B 2.9264 no 2_666
H21A H24 3.2346 no 2_676
H21A H25 2.3897 no 2_676
H21B Cl2 3.2421 no 2_666
H21B C19 3.3900 no 2_676
H21B H5B 2.7864 no 2_666
H21B H12A 3.4848 no 2_676
H21B H19 2.8178 no 2_676
H21C Cl2 3.1039 no 2_666
H21C Cl3 3.0217 no 2_666
H21C Cl5 3.5110 no 2_666
H21C C5 3.5562 no 2_666
H21C H5B 2.6576 no 2_666
H22A C19 3.3360 no 1_455
H22A C20 2.9278 no 1_455
H22A H14B 3.0080 no 1_455
H22A H19 3.1771 no 1_455
H22A H20 2.4044 no 1_455
H22B Cl2 3.4309 no 2_666
H22B C14 3.3677 no 2_666
H22B H14A 2.5024 no 2_666
H22B H14B 3.1472 no 1_455
H22B H14C 3.4456 no 2_666
H22C Cl2 3.5563 no 2_666
H22C C19 3.5793 no 2_676
H22C C26 3.5986 no 2_576
H22C C27 3.1197 no 2_576
H22C C28 3.3286 no 2_576
H22C H14A 3.5425 no 2_666
H22C H19 2.6294 no 2_676
H22C H27 3.1857 no 2_576
H22C H28 3.5398 no 2_576
H24 C12 3.1694 no 2_676
H24 C24 3.5566 no 2_676
H24 H12A 2.8584 no 2_676
H24 H12B 2.7897 no 2_676
H24 H12C 3.3655 no 2_676
H24 H19 3.3890 no 2_676
H24 H20 3.3112 no 2_676
H24 H21A 3.2346 no 2_676
H24 H24 2.9120 no 2_676
H25 Cl3 3.3127 no 2_676
H25 Cl5 3.2706 no 1_565
H25 C12 3.5851 no 2_676
H25 C14 3.5112 no 2_676
H25 C21 3.3316 no 2_676
H25 H5B 3.4079 no 1_565
H25 H12B 2.6757 no 2_676
H25 H14C 2.5340 no 2_676
H25 H20 2.9637 no 2_676
H25 H21A 2.3897 no 2_676
H26 Cl5 2.9269 no 1_565
H26 C13 3.5687 no 1_465
H26 C14 3.1899 no 1_465
H26 H5A 3.0036 no 1_565
H26 H5B 3.5475 no 1_565
H26 H13A 3.1773 no 1_465
H26 H13C 3.2011 no 1_465
H26 H14A 2.7484 no 1_465
H26 H14B 2.7837 no 1_465
H26 H14C 3.2040 no 2_676
H27 Cl2 3.1388 no 1_465
H27 C32 3.1899 no 1_565
H27 H13A 2.7251 no 1_465
H27 H14A 3.2767 no 1_465
H27 H18 3.2669 no 1_455
H27 H19 3.2431 no 1_455
H27 H22C 3.1857 no 2_576
H27 H32 2.5509 no 1_565
H28 C18 3.4193 no 1_455
H28 C19 2.9081 no 1_455
H28 C20 3.5198 no 1_455
H28 H18 3.5383 no 1_455
H28 H19 2.6651 no 1_455
H28 H22C 3.5398 no 2_576
H28 H32 2.8880 no 1_565
H29 Cl1 3.0554 no 2_665
H29 H10A 2.7979 no .
H29 H10B 3.1379 no 2_665
H29 H10C 3.5898 no 2_665
H29 H11C 2.9490 no 2_665
H29 H34 3.5012 no 2_565
H29 H37 2.9116 no .
H30 C10 3.3749 no .
H30 C35 3.2803 no 2_665
H30 H6B 3.3501 no .
H30 H9B 2.8668 no .
H30 H10A 2.8911 no .
H30 H10B 3.1926 no 2_665
H30 H10C 3.1012 no .
H30 H11A 3.3051 no 1_545
H30 H11A 3.4355 no 2_665
H30 H11C 3.1415 no 2_665
H30 H35 2.7198 no 2_665
H31 C7 3.1885 no 1_545
H31 C9 3.4910 no .
H31 C11 3.0841 no 1_545
H31 H7B 2.4663 no 1_545
H31 H8 2.8223 no 1_545
H31 H9A 2.9076 no .
H31 H9B 3.1828 no .
H31 H11A 2.8214 no 1_545
H31 H11B 2.8458 no 1_545
H31 H35 3.4184 no 2_665
H32 C18 3.4117 no 1_445
H32 C27 3.0209 no 1_545
H32 C28 3.2094 no 1_545
H32 H7B 3.2600 no 1_545
H32 H8 3.5380 no 1_545
H32 H13A 3.5009 no 1_455
H32 H18 3.0376 no 1_445
H32 H27 2.5509 no 1_545
H32 H28 2.8880 no 1_545
H32 H39 3.1794 no 1_545
H33 Cl1 3.3356 no 1_455
H33 C18 3.4476 no 1_445
H33 C36 3.5853 no 2_565
H33 H13A 3.0185 no 1_455
H33 H13B 3.5893 no 1_455
H33 H17 3.4898 no 1_445
H33 H18 2.6897 no 1_445
H33 H36 3.2965 no 2_565
H33 H37 3.5435 no 2_565
H33 H39 3.3921 no 1_545
H34 Cl1 3.4113 no 1_455
H34 C34 3.5571 no 2_565
H34 C37 3.3585 no 2_565
H34 H13B 3.4636 no 1_455
H34 H29 3.5012 no 2_565
H34 H34 2.7281 no 2_565
H34 H37 3.1711 no .
H34 H37 2.6807 no 2_565
H35 C9 3.5352 no 2_665
H35 C11 3.2447 no 2_675
H35 C17 3.3949 no 2_675
H35 C30 3.5530 no 2_665
H35 H9A 3.4733 no 2_665
H35 H9B 3.0585 no 2_665
H35 H9C 3.5112 no 2_665
H35 H11A 2.9738 no 2_675
H35 H11B 2.6987 no 2_675
H35 H17 2.6758 no 2_675
H35 H30 2.7198 no 2_665
H35 H31 3.4184 no 2_665
H36 Cl1 3.4287 no 2_665
H36 C9 3.4675 no 2_665
H36 C10 3.3384 no 2_665
H36 H9B 2.8798 no 2_665
H36 H9C 3.1661 no 2_665
H36 H10A 3.2637 no .
H36 H10C 2.3879 no 2_665
H36 H17 3.3311 no 2_675
H36 H33 3.2965 no 2_565
H37 C29 3.3871 no .
H37 C34 3.5458 no .
H37 C34 3.2836 no 2_565
H37 H6A 3.2656 no .
H37 H10A 3.0829 no .
H37 H29 2.9116 no .
H37 H33 3.5435 no 2_565
H37 H34 3.1711 no .
H37 H34 2.6807 no 2_565
H38 C16 2.9168 no 1_455
H38 C17 3.1779 no 1_455
H38 H6A 3.1433 no .
H38 H13B 3.0639 no 1_455
H38 H16 2.4772 no 1_455
H38 H17 2.9720 no 1_455
H39 C17 3.4226 no 1_455
H39 C31 3.4901 no 1_565
H39 C32 3.0328 no 1_565
H39 C33 3.1936 no 1_565
H39 H7A 3.4353 no .
H39 H7B 3.2645 no .
H39 H17 2.9581 no 1_455
H39 H32 3.1794 no 1_565
H39 H33 3.3921 no 1_565
H40 C11 3.1223 no 2_675
H40 C29 3.5576 no 1_565
H40 C30 3.3923 no 1_565
H40 C31 3.4636 no 1_565
H40 H7A 3.4434 no .
H40 H11A 2.9910 no .
H40 H11A 2.8594 no 2_675
H40 H11B 3.0756 no 2_675
H40 H11C 2.9035 no 2_675
H40 H17 3.4699 no 2_675

loop_
_geom_torsion_atom_site_label_1
_geom_torsion_atom_site_label_2
_geom_torsion_atom_site_label_3
_geom_torsion_atom_site_label_4
_geom_torsion
_geom_torsion_publ_flag
Cl1 Ta1 Ta2 Cl3 -168.34(10) no
Cl1 Ta1 Ta2 Cl4 4.22(10) no
Cl1 Ta1 Ta2 Cl5 125.28(10) no
Cl1 Ta1 Ta2 P2 -139.95(10) no
Cl1 Ta1 Ta2 C1 76.34(10) no
Cl1 Ta1 Ta2 C2 31.31(10) no
Cl1 Ta1 Ta2 C3 -11.27(10) no
Cl1 Ta1 Ta2 C4 -60.50(10) no
Cl1 Ta1 Ta2 C8 -78.99(10) no
Cl2 Ta1 Ta2 Cl3 51.38(7) no
Cl2 Ta1 Ta2 Cl4 -136.06(7) no
Cl2 Ta1 Ta2 Cl5 -15.00(7) no
Cl2 Ta1 Ta2 P2 79.77(8) no
Cl2 Ta1 Ta2 C1 -63.94(8) no
Cl2 Ta1 Ta2 C2 -108.98(8) no
Cl2 Ta1 Ta2 C3 -151.55(7) no
Cl2 Ta1 Ta2 C4 159.21(7) no
Cl2 Ta1 Ta2 C8 140.72(7) no
Ta2 Ta1 Cl3 Ta2 -0.0 no
Cl3 Ta1 Ta2 Cl3 0.00(6) no
Cl3 Ta1 Ta2 Cl4 172.56(6) no
Cl3 Ta1 Ta2 Cl5 -66.38(6) no
Cl3 Ta1 Ta2 P2 28.39(6) no
Cl3 Ta1 Ta2 C1 -115.32(6) no
Cl3 Ta1 Ta2 C2 -160.36(6) no
Cl3 Ta1 Ta2 C3 157.07(6) no
Cl3 Ta1 Ta2 C4 107.83(6) no
Cl3 Ta1 Ta2 C8 89.34(6) no
Ta2 Ta1 P1 C13 -176.98(6) no
Ta2 Ta1 P1 C14 63.93(12) no
Ta2 Ta1 P1 C15 -59.43(12) no
P1 Ta1 Ta2 Cl3 -40.64(6) no
P1 Ta1 Ta2 Cl4 131.92(6) no
P1 Ta1 Ta2 Cl5 -107.02(7) no
P1 Ta1 Ta2 P2 -12.25(6) no
P1 Ta1 Ta2 C1 -155.96(6) no
P1 Ta1 Ta2 C2 159.01(6) no
P1 Ta1 Ta2 C3 116.43(7) no
P1 Ta1 Ta2 C4 67.20(7) no
P1 Ta1 Ta2 C8 48.71(6) no
Ta2 Ta1 C1 Ta2 0.0 no
Ta2 Ta1 C1 C2 77.4(3) no
Ta2 Ta1 C1 C5 -139.0(8) no
C1 Ta1 Ta2 Cl3 115.3(3) no
C1 Ta1 Ta2 Cl4 -72.1(3) no
C1 Ta1 Ta2 Cl5 48.9(3) no
C1 Ta1 Ta2 P2 143.7(3) no
C1 Ta1 Ta2 C1 0.0(3) no
C1 Ta1 Ta2 C2 -45.0(3) no
C1 Ta1 Ta2 C3 -87.6(3) no
C1 Ta1 Ta2 C4 -136.8(3) no
C1 Ta1 Ta2 C8 -155.3(3) no
Ta2 Ta1 C2 Ta2 0.0 no
Ta2 Ta1 C2 C1 -74.4(3) no
Ta2 Ta1 C2 C3 72.9(3) no
Ta2 Ta1 C2 C6 -169.1(11) no
C2 Ta1 Ta2 Cl3 160.4(2) no
C2 Ta1 Ta2 Cl4 -27.1(2) no
C2 Ta1 Ta2 Cl5 94.0(2) no
C2 Ta1 Ta2 P2 -171.3(2) no
C2 Ta1 Ta2 C1 45.0(2) no
C2 Ta1 Ta2 C2 -0.0(2) no
C2 Ta1 Ta2 C3 -42.6(2) no
C2 Ta1 Ta2 C4 -91.8(2) no
C2 Ta1 Ta2 C8 -110.3(2) no
Ta2 Ta1 C3 Ta2 0.000(16) no
Ta2 Ta1 C3 C2 -80.1(3) no
Ta2 Ta1 C3 C4 70.1(2) no
Ta2 Ta1 C3 C7 154.0(11) no
C3 Ta1 Ta2 Cl3 -157.1(3) no
C3 Ta1 Ta2 Cl4 15.5(3) no
C3 Ta1 Ta2 Cl5 136.6(3) no
C3 Ta1 Ta2 P2 -128.7(3) no
C3 Ta1 Ta2 C1 87.6(3) no
C3 Ta1 Ta2 C2 42.6(3) no
C3 Ta1 Ta2 C3 0.0(3) no
C3 Ta1 Ta2 C4 -49.2(3) no
C3 Ta1 Ta2 C8 -67.7(3) no
Ta2 Ta1 C4 Ta2 0.000(17) no
Ta2 Ta1 C4 C3 -76.9(4) no
Ta2 Ta1 C4 C8 62.1(9) no
C4 Ta1 Ta2 Cl3 -107.8(3) no
C4 Ta1 Ta2 Cl4 64.7(3) no
C4 Ta1 Ta2 Cl5 -174.2(3) no
C4 Ta1 Ta2 P2 -79.4(3) no
C4 Ta1 Ta2 C1 136.8(3) no
C4 Ta1 Ta2 C2 91.8(3) no
C4 Ta1 Ta2 C3 49.2(3) no
C4 Ta1 Ta2 C4 0.0(3) no
C4 Ta1 Ta2 C8 -18.5(3) no
Cl1 Ta1 P1 C13 -29.71(10) no
Cl1 Ta1 P1 C14 -148.79(11) no
Cl1 Ta1 P1 C15 87.85(11) no
Cl1 Ta1 C1 Ta2 -135.62(14) no
Cl1 Ta1 C1 C2 -58.2(3) no
Cl1 Ta1 C1 C5 85.4(7) no
Cl1 Ta1 C2 Ta2 -159.25(16) no
Cl1 Ta1 C2 C1 126.3(3) no
Cl1 Ta1 C2 C3 -86.3(3) no
Cl1 Ta1 C2 C6 31.7(9) no
Cl1 Ta1 C3 Ta2 172.3(2) no
Cl1 Ta1 C3 C2 92.2(3) no
Cl1 Ta1 C3 C4 -117.5(3) no
Cl1 Ta1 C3 C7 -33.6(9) no
Cl1 Ta1 C4 Ta2 142.42(18) no
Cl1 Ta1 C4 C3 65.5(3) no
Cl1 Ta1 C4 C8 -155.5(9) no
Cl2 Ta1 Cl3 Ta2 -137.84(7) no
Cl2 Ta1 P1 C13 65.27(10) no
Cl2 Ta1 P1 C14 -53.81(10) no
Cl2 Ta1 P1 C15 -177.17(12) no
Cl2 Ta1 C1 Ta2 129.99(17) no
Cl2 Ta1 C1 C2 -152.6(3) no
Cl2 Ta1 C1 C5 -9.0(7) no
Cl2 Ta1 C2 Ta2 107.39(17) no
Cl2 Ta1 C2 C1 33.0(4) no
Cl2 Ta1 C2 C3 -179.67(17) no
Cl2 Ta1 C2 C6 -61.7(10) no
Cl2 Ta1 C3 Ta2 80.8(5) no
Cl2 Ta1 C3 C2 0.7(7) no
Cl2 Ta1 C3 C4 151.0(3) no
Cl2 Ta1 C3 C7 -125.2(8) no
Cl3 Ta1 P1 C13 150.74(10) no
Cl3 Ta1 P1 C14 31.65(10) no
Cl3 Ta1 P1 C15 -91.71(11) no
P1 Ta1 Cl3 Ta2 146.91(6) no
Cl3 Ta1 C1 Ta2 47.13(15) no
Cl3 Ta1 C1 C2 124.5(3) no
Cl3 Ta1 C1 C5 -91.9(7) no
C1 Ta1 Cl3 Ta2 -45.8(2) no
Cl3 Ta1 C2 Ta2 16.3(2) no
Cl3 Ta1 C2 C1 -58.1(3) no
Cl3 Ta1 C2 C3 89.3(3) no
Cl3 Ta1 C2 C6 -152.8(9) no
C2 Ta1 Cl3 Ta2 -16.2(2) no
Cl3 Ta1 C3 Ta2 -18.8(2) no
Cl3 Ta1 C3 C2 -98.9(3) no
Cl3 Ta1 C3 C4 51.4(3) no
Cl3 Ta1 C3 C7 135.3(9) no
C3 Ta1 Cl3 Ta2 18.0(2) no
Cl3 Ta1 C4 Ta2 -51.76(19) no
Cl3 Ta1 C4 C3 -128.7(3) no
Cl3 Ta1 C4 C8 10.3(9) no
C4 Ta1 Cl3 Ta2 46.9(3) no
P1 Ta1 C3 Ta2 -105.7(2) no
P1 Ta1 C3 C2 174.20(14) no
P1 Ta1 C3 C4 -35.5(4) no
P1 Ta1 C3 C7 48.4(11) no
C3 Ta1 P1 C13 -112.0(3) no
C3 Ta1 P1 C14 129.0(2) no
C3 Ta1 P1 C15 5.6(3) no
P1 Ta1 C4 Ta2 -129.8(2) no
P1 Ta1 C4 C3 153.2(3) no
P1 Ta1 C4 C8 -67.8(10) no
C4 Ta1 P1 C13 -132.7(2) no
C4 Ta1 P1 C14 108.2(2) no
C4 Ta1 P1 C15 -15.2(2) no
C1 Ta1 C2 Ta2 74.4(4) no
C1 Ta1 C2 C1 0.0(4) no
C1 Ta1 C2 C3 147.4(6) no
C1 Ta1 C2 C6 -94.7(11) no
C2 Ta1 C1 Ta2 -77.4(4) no
C2 Ta1 C1 C2 0.0(3) no
C2 Ta1 C1 C5 143.6(10) no
C1 Ta1 C3 Ta2 60.0(3) no
C1 Ta1 C3 C2 -20.1(3) no
C1 Ta1 C3 C4 130.2(4) no
C1 Ta1 C3 C7 -145.9(11) no
C3 Ta1 C1 Ta2 -58.4(2) no
C3 Ta1 C1 C2 19.0(3) no
C3 Ta1 C1 C5 162.6(8) no
C1 Ta1 C4 Ta2 32.7(3) no
C1 Ta1 C4 C3 -44.2(4) no
C1 Ta1 C4 C8 94.8(10) no
C4 Ta1 C1 Ta2 -30.9(3) no
C4 Ta1 C1 C2 46.5(4) no
C4 Ta1 C1 C5 -169.9(7) no
C2 Ta1 C3 Ta2 80.1(4) no
C2 Ta1 C3 C2 0.0(3) no
C2 Ta1 C3 C4 150.3(6) no
C2 Ta1 C3 C7 -125.8(12) no
C3 Ta1 C2 Ta2 -72.9(4) no
C3 Ta1 C2 C1 -147.4(6) no
C3 Ta1 C2 C3 0.0(3) no
C3 Ta1 C2 C6 118.0(11) no
C2 Ta1 C4 Ta2 59.8(3) no
C2 Ta1 C4 C3 -17.1(3) no
C2 Ta1 C4 C8 121.9(10) no
C4 Ta1 C2 Ta2 -54.1(3) no
C4 Ta1 C2 C1 -128.5(4) no
C4 Ta1 C2 C3 18.9(3) no
C4 Ta1 C2 C6 136.9(10) no
C3 Ta1 C4 Ta2 76.9(5) no
C3 Ta1 C4 C3 0.0(3) no
C3 Ta1 C4 C8 139.0(13) no
C4 Ta1 C3 Ta2 -70.1(4) no
C4 Ta1 C3 C2 -150.3(6) no
C4 Ta1 C3 C4 0.0(4) no
C4 Ta1 C3 C7 83.9(11) no
Ta1 Ta2 Cl3 Ta1 0.0 no
Ta1 Ta2 P2 C21 -32.61(14) no
Ta1 Ta2 P2 C22 -150.59(6) no
Ta1 Ta2 P2 C23 91.11(12) no
Ta1 Ta2 C1 Ta1 -0.0 no
Ta1 Ta2 C1 C2 -90.3(4) no
Ta1 Ta2 C1 C5 147.0(7) no
Ta1 Ta2 C2 Ta1 0.0 no
Ta1 Ta2 C2 C1 59.4(2) no
Ta1 Ta2 C2 C3 -77.4(3) no
Ta1 Ta2 C2 C6 172.1(8) no
Ta1 Ta2 C3 Ta1 0.000(16) no
Ta1 Ta2 C3 C2 77.0(3) no
Ta1 Ta2 C3 C4 -59.1(2) no
Ta1 Ta2 C3 C7 -160.3(9) no
Ta1 Ta2 C4 Ta1 0.000(18) no
Ta1 Ta2 C4 C3 87.5(3) no
Ta1 Ta2 C4 C8 -148.5(5) no
Ta1 Ta2 C8 C4 22.0(2) no
Ta1 Ta2 C8 C12 -90.3(5) no
Cl5 Ta2 Cl3 Ta1 121.93(7) no
Cl3 Ta2 P2 C21 -9.43(11) no
Cl3 Ta2 P2 C22 -127.41(10) no
Cl3 Ta2 P2 C23 114.29(13) no
P2 Ta2 Cl3 Ta1 -161.32(6) no
Cl3 Ta2 C1 Ta1 -49.09(18) no
Cl3 Ta2 C1 C2 -139.4(3) no
Cl3 Ta2 C1 C5 97.9(5) no
C1 Ta2 Cl3 Ta1 39.8(2) no
Cl3 Ta2 C2 Ta1 -16.9(2) no
Cl3 Ta2 C2 C1 42.4(4) no
Cl3 Ta2 C2 C3 -94.3(3) no
Cl3 Ta2 C2 C6 155.2(6) no
C2 Ta2 Cl3 Ta1 16.6(2) no
Cl3 Ta2 C3 Ta1 19.6(2) no
Cl3 Ta2 C3 C2 96.7(3) no
Cl3 Ta2 C3 C4 -39.5(3) no
Cl3 Ta2 C3 C7 -140.7(7) no
C3 Ta2 Cl3 Ta1 -19.3(2) no
Cl3 Ta2 C4 Ta1 53.8(2) no
Cl3 Ta2 C4 C3 141.4(3) no
Cl3 Ta2 C4 C8 -94.7(3) no
C4 Ta2 Cl3 Ta1 -43.1(2) no
Cl3 Ta2 C8 C4 78.4(3) no
Cl3 Ta2 C8 C12 -33.8(5) no
C8 Ta2 Cl3 Ta1 -79.6(2) no
Cl4 Ta2 P2 C21 172.13(12) no
Cl4 Ta2 P2 C22 54.15(10) no
Cl4 Ta2 P2 C23 -64.14(12) no
Cl4 Ta2 C1 Ta1 133.91(17) no
Cl4 Ta2 C1 C2 43.6(4) no
Cl4 Ta2 C1 C5 -79.1(5) no
Cl4 Ta2 C2 Ta1 161.09(17) no
Cl4 Ta2 C2 C1 -139.5(3) no
Cl4 Ta2 C2 C3 83.7(3) no
Cl4 Ta2 C2 C6 -26.8(6) no
Cl4 Ta2 C3 Ta1 -169.0(2) no
Cl4 Ta2 C3 C2 -91.9(3) no
Cl4 Ta2 C3 C4 131.9(3) no
Cl4 Ta2 C3 C7 30.7(7) no
Cl4 Ta2 C4 Ta1 -137.93(19) no
Cl4 Ta2 C4 C3 -50.4(3) no
Cl4 Ta2 C4 C8 73.5(3) no
Cl4 Ta2 C8 C4 -113.2(3) no
Cl4 Ta2 C8 C12 134.6(5) no
Cl5 Ta2 P2 C21 76.34(11) no
Cl5 Ta2 P2 C22 -41.63(10) no
Cl5 Ta2 P2 C23 -159.93(13) no
Cl5 Ta2 C1 Ta1 -135.3(2) no
Cl5 Ta2 C1 C2 134.4(3) no
Cl5 Ta2 C1 C5 11.7(5) no
Cl5 Ta2 C2 Ta1 -106.68(15) no
Cl5 Ta2 C2 C1 -47.3(3) no
Cl5 Ta2 C2 C3 175.9(2) no
Cl5 Ta2 C2 C6 65.4(7) no
Cl5 Ta2 C3 Ta1 -83.2(3) no
Cl5 Ta2 C3 C2 -6.1(5) no
Cl5 Ta2 C3 C4 -142.3(2) no
Cl5 Ta2 C3 C7 116.5(7) no
Cl5 Ta2 C4 Ta1 13.5(8) no
Cl5 Ta2 C4 C3 101.0(6) no
Cl5 Ta2 C4 C8 -135.0(4) no
Cl5 Ta2 C8 C4 138.3(3) no
Cl5 Ta2 C8 C12 26.0(9) no
P2 Ta2 C1 Ta1 -108.1(5) no
P2 Ta2 C1 C2 161.6(2) no
P2 Ta2 C1 C5 38.8(10) no
C1 Ta2 P2 C21 48.7(6) no
C1 Ta2 P2 C22 -69.3(6) no
C1 Ta2 P2 C23 172.4(5) no
P2 Ta2 C3 Ta1 124.3(2) no
P2 Ta2 C3 C2 -158.65(14) no
P2 Ta2 C3 C4 65.2(4) no
P2 Ta2 C3 C7 -36.0(10) no
C3 Ta2 P2 C21 -121.3(3) no
C3 Ta2 P2 C22 120.7(4) no
C3 Ta2 P2 C23 2.4(4) no
P2 Ta2 C4 Ta1 132.50(19) no
P2 Ta2 C4 C3 -139.95(19) no
P2 Ta2 C4 C8 -16.0(4) no
C4 Ta2 P2 C21 -82.7(2) no
C4 Ta2 P2 C22 159.4(2) no
C4 Ta2 P2 C23 41.1(3) no
P2 Ta2 C8 C4 165.5(3) no
P2 Ta2 C8 C12 53.3(5) no
C8 Ta2 P2 C21 -92.2(2) no
C8 Ta2 P2 C22 149.8(2) no
C8 Ta2 P2 C23 31.6(2) no
C1 Ta2 C2 Ta1 -59.4(5) no
C1 Ta2 C2 C1 0.0(4) no
C1 Ta2 C2 C3 -136.8(7) no
C1 Ta2 C2 C6 112.7(9) no
C2 Ta2 C1 Ta1 90.3(5) no
C2 Ta2 C1 C2 0.0(4) no
C2 Ta2 C1 C5 -122.8(9) no
C1 Ta2 C3 Ta1 -51.0(3) no
C1 Ta2 C3 C2 26.0(3) no
C1 Ta2 C3 C4 -110.2(4) no
C1 Ta2 C3 C7 148.6(9) no
C3 Ta2 C1 Ta1 64.8(3) no
C3 Ta2 C1 C2 -25.5(3) no
C3 Ta2 C1 C5 -148.2(7) no
C1 Ta2 C4 Ta1 -28.9(3) no
C1 Ta2 C4 C3 58.6(3) no
C1 Ta2 C4 C8 -177.5(4) no
C4 Ta2 C1 Ta1 28.9(3) no
C4 Ta2 C1 C2 -61.4(4) no
C4 Ta2 C1 C5 175.9(6) no
C1 Ta2 C8 C4 2.8(4) no
C1 Ta2 C8 C12 -109.4(5) no
C8 Ta2 C1 Ta1 27.2(4) no
C8 Ta2 C1 C2 -63.0(4) no
C8 Ta2 C1 C5 174.2(5) no
C2 Ta2 C3 Ta1 -77.0(4) no
C2 Ta2 C3 C2 0.0(3) no
C2 Ta2 C3 C4 -136.2(6) no
C2 Ta2 C3 C7 122.6(10) no
C3 Ta2 C2 Ta1 77.4(5) no
C3 Ta2 C2 C1 136.8(6) no
C3 Ta2 C2 C3 0.0(3) no
C3 Ta2 C2 C6 -110.5(8) no
C2 Ta2 C4 Ta1 -62.3(3) no
C2 Ta2 C4 C3 25.2(3) no
C2 Ta2 C4 C8 149.1(4) no
C4 Ta2 C2 Ta1 49.6(2) no
C4 Ta2 C2 C1 109.0(4) no
C4 Ta2 C2 C3 -27.8(3) no
C4 Ta2 C2 C6 -138.3(7) no
C2 Ta2 C8 C4 -28.4(4) no
C2 Ta2 C8 C12 -140.6(5) no
C8 Ta2 C2 Ta1 67.5(2) no
C8 Ta2 C2 C1 126.9(3) no
C8 Ta2 C2 C3 -9.9(4) no
C8 Ta2 C2 C6 -120.4(7) no
C3 Ta2 C4 Ta1 -87.5(5) no
C3 Ta2 C4 C3 -0.0(3) no
C3 Ta2 C4 C8 123.9(5) no
C4 Ta2 C3 Ta1 59.1(4) no
C4 Ta2 C3 C2 136.2(5) no
C4 Ta2 C3 C4 -0.0(3) no
C4 Ta2 C3 C7 -101.2(9) no
C3 Ta2 C8 C4 -34.5(3) no
C3 Ta2 C8 C12 -146.8(6) no
C8 Ta2 C3 Ta1 92.1(3) no
C8 Ta2 C3 C2 169.1(4) no
C8 Ta2 C3 C4 33.0(3) no
C8 Ta2 C3 C7 -68.2(7) no
C4 Ta2 C8 C4 0.0(4) no
C4 Ta2 C8 C12 -112.2(7) no
C8 Ta2 C4 Ta1 148.5(6) no
C8 Ta2 C4 C3 -123.9(6) no
C8 Ta2 C4 C8 0.0(3) no
Ta1 P1 C15 C16 -60.8(6) no
Ta1 P1 C15 C20 117.6(6) no
C13 P1 C15 C16 62.6(7) no
C13 P1 C15 C20 -119.0(7) no
C14 P1 C15 C16 169.8(6) no
C14 P1 C15 C20 -11.8(7) no
Ta2 P2 C23 C24 -120.2(5) no
Ta2 P2 C23 C28 60.1(6) no
C21 P2 C23 C24 7.2(7) no
C21 P2 C23 C28 -172.5(5) no
C22 P2 C23 C24 114.2(6) no
C22 P2 C23 C28 -65.5(6) no
Ta1 C1 C2 Ta1 0.0 no
Ta1 C1 C2 Ta2 -83.5(3) no
Ta1 C1 C2 C3 -36.2(6) no
Ta1 C1 C2 C6 144.5(5) no
Ta1 C1 C5 C9 -59.3(11) no
Ta2 C1 C2 Ta1 83.5(3) no
Ta2 C1 C2 Ta2 0.0 no
Ta2 C1 C2 C3 47.3(6) no
Ta2 C1 C2 C6 -132.0(6) no
Ta2 C1 C5 C9 174.4(4) no
C2 C1 C5 C9 75.2(9) no
C5 C1 C2 Ta1 -151.3(8) no
C5 C1 C2 Ta2 125.1(8) no
C5 C1 C2 C3 172.5(6) no
C5 C1 C2 C6 -6.9(11) no
Ta1 C2 C3 Ta1 -0.0 no
Ta1 C2 C3 Ta2 -77.45(19) no
Ta1 C2 C3 C4 -29.2(5) no
Ta1 C2 C3 C7 148.1(6) no
Ta1 C2 C6 C10 -29.6(15) no
Ta2 C2 C3 Ta1 77.45(19) no
Ta2 C2 C3 Ta2 -0.0 no
Ta2 C2 C3 C4 48.3(5) no
Ta2 C2 C3 C7 -134.4(6) no
Ta2 C2 C6 C10 165.7(5) no
C1 C2 C3 Ta1 30.8(6) no
C1 C2 C3 Ta2 -46.7(6) no
C1 C2 C3 C4 1.6(11) no
C1 C2 C3 C7 178.9(6) no
C1 C2 C6 C10 -104.5(8) no
C3 C2 C6 C10 76.2(8) no
C6 C2 C3 Ta1 -149.9(7) no
C6 C2 C3 Ta2 132.7(7) no
C6 C2 C3 C4 -179.1(6) no
C6 C2 C3 C7 -1.8(11) no
Ta1 C3 C4 Ta1 -0.000(19) no
Ta1 C3 C4 Ta2 -87.7(3) no
Ta1 C3 C4 C8 -154.6(7) no
Ta1 C3 C7 C11 -11.5(15) no
Ta2 C3 C4 Ta1 87.7(3) no
Ta2 C3 C4 Ta2 0.00(2) no
Ta2 C3 C4 C8 -66.9(5) no
Ta2 C3 C7 C11 132.3(7) no
C2 C3 C4 Ta1 34.5(7) no
C2 C3 C4 Ta2 -53.2(7) no
C2 C3 C4 C8 -120.0(8) no
C2 C3 C7 C11 -123.9(8) no
C4 C3 C7 C11 53.6(9) no
C7 C3 C4 Ta1 -143.0(6) no
C7 C3 C4 Ta2 129.4(6) no
C7 C3 C4 C8 62.5(9) no
Ta1 C4 C8 Ta2 -65.0(11) no
Ta1 C4 C8 C12 57.3(14) no
Ta2 C4 C8 Ta2 0.0 no
Ta2 C4 C8 C12 122.3(6) no
C3 C4 C8 Ta2 66.8(7) no
C3 C4 C8 C12 -170.9(6) no
P1 C15 C16 C17 178.9(6) no
P1 C15 C20 C19 -179.3(5) no
C16 C15 C20 C19 -0.9(12) no
C20 C15 C16 C17 0.4(13) no
C15 C16 C17 C18 0.7(15) no
C16 C17 C18 C19 -1.2(15) no
C17 C18 C19 C20 0.7(14) no
C18 C19 C20 C15 0.4(13) no
P2 C23 C24 C25 -179.8(5) no
P2 C23 C28 C27 179.1(5) no
C24 C23 C28 C27 -0.6(12) no
C28 C23 C24 C25 -0.1(12) no
C23 C24 C25 C26 -0.1(13) no
C24 C25 C26 C27 1.1(13) no
C25 C26 C27 C28 -1.8(13) no
C26 C27 C28 C23 1.6(13) no
C30 C29 C34 C33 -4(2) no
C34 C29 C30 C31 6(2) no
C29 C30 C31 C32 -7(2) no
C30 C31 C32 C33 6(2) no
C31 C32 C33 C34 -3(2) no
C32 C33 C34 C29 3(3) no
C36 C35 C40 C39 0(3) no
C40 C35 C36 C37 -3(3) no
C35 C36 C37 C38 3(3) no
C36 C37 C38 C39 -0(3) no
C37 C38 C39 C40 -3(2) no
C38 C39 C40 C35 3(3) no
